data_7127735
loop_
_publ_author_name
'Yang, Xin-Xue'
'Yu, Wei-Dong'
'Yi, Xiao-Yi'
'Li, Lei-Jiao'
'Liu, Chao'

_publ_section_title
;
 Monocarboxylate-driven structural growth in Calix[n]arene-polyoxotitanate
 hybrid systems: utility in hydrogen production from water.
;
_journal_issue 90
_journal_name_full 'Chemical communications (Cambridge, England)'
_journal_page_first 14035
_journal_page_last 14038
_journal_paper_doi 10.1039/d0cc05336h
_journal_volume 56
_journal_year 2020
_chemical_formula_moiety 'C194.837 H156.893 F59.645 O46 Ti10, [+ solvents]'
_chemical_formula_sum 'C196 H158 F60 O46 Ti10'
_chemical_formula_weight 4868.21
_space_group_crystal_system triclinic
_space_group_IT_number 2
_space_group_name_Hall '-P 1'
_space_group_name_H-M_alt 'P -1'
_atom_sites_solution_hydrogens geom
_atom_sites_solution_primary dual
_audit_creation_date 2020-10-12
_audit_creation_method
;
Olex2 1.3
(compiled 2020.02.04 svn.rd84adfe8 for OlexSys, GUI svn.r6032)
;
_audit_update_record
;
2020-10-12 deposited with the CCDC.	2020-10-26 downloaded from the CCDC.
;
_cell_angle_alpha 68.017(3)
_cell_angle_beta 69.349(5)
_cell_angle_gamma 61.753(4)
_cell_formula_units_Z 1
_cell_length_a 17.6619(9)
_cell_length_b 18.0164(5)
_cell_length_c 21.2467(9)
_cell_measurement_reflns_used 7957
_cell_measurement_temperature 150
_cell_measurement_theta_max 69.4990
_cell_measurement_theta_min 5.7500
_cell_volume 5393.7(5)
_computing_cell_refinement 'CrysAlisPro 1.171.38.43f (Rigaku OD, 2015)'
_computing_data_collection 'CrysAlisPro 1.171.38.43f (Rigaku OD, 2015)'
_computing_data_reduction 'CrysAlisPro 1.171.38.43f (Rigaku OD, 2015)'
_computing_molecular_graphics 'Olex2 1.3 (Dolomanov et al., 2009)'
_computing_publication_material 'Olex2 1.3 (Dolomanov et al., 2009)'
_computing_structure_refinement 'SHELXL 2018/3 (Sheldrick, 2015)'
_computing_structure_solution 'SHELXT  (Sheldrick, 2015)'
_diffrn_ambient_environment N~2~
_diffrn_ambient_temperature 150
_diffrn_detector 'Bruker APEX2 area detector'
_diffrn_detector_area_resol_mean 7.9
_diffrn_detector_type 'CCD area detector'
_diffrn_measured_fraction_theta_full 0.994
_diffrn_measured_fraction_theta_max 0.994
_diffrn_measurement_details
;
List of Runs (angles in degrees, time in seconds):

  # Type    Start    End  Width  t~exp~   \w     \q     \k     \f   Frames
#--------------------------------------------------------------------------
  1  \w     86.00 178.00   1.00   10.00    --  108.00  50.00  90.00   92
  2  \w     92.00 126.00   1.00   10.00    --  108.00 -50.00 -60.00   34
  3  \w     83.00 114.00   1.00   10.00    --  108.00-111.00 -90.00   31
  4  \w     44.00  85.00   1.00    5.00    --   54.00-125.00   0.00   41
  5  \w     49.00  76.00   1.00    5.00    --   54.00-125.00  90.00   27
  6  \w     31.00  81.00   1.00    5.00    --   54.00 -99.00 150.00   50
  7  \w     74.00 111.00   1.00   10.00    --  108.00-111.00  60.00   37
  8  \w     65.00 116.00   1.00   10.00    --  108.00-111.00 150.00   51
  9  \w     52.00 133.00   1.00   10.00    --  108.00 -77.00 150.00   81
 10  \w     48.00 175.00   1.00   10.00    --  108.00  12.00  60.00  127
 11  \w     99.00 127.00   1.00    5.00    --   54.00  19.00 -90.00   28
 12  \w    126.00 153.00   1.00   10.00    --  108.00  12.00-150.00   27
 13  \w    100.00 126.00   1.00   10.00    --  108.00 111.00-180.00   26
 14  \w     43.00 125.00   1.00   10.00    --  108.00  12.00-150.00   82
 15  \w     39.00  87.00   1.00   10.00    --  108.00 -50.00 -60.00   48
 16  \w     37.00  86.00   1.00   10.00    --  108.00-111.00 -30.00   49
 17  \w     42.00 129.00   1.00   10.00    --  108.00 -50.00  60.00   87
 18  \w     38.00 142.00   1.00   10.00    --  108.00 -91.00 -30.00  104
 19  \w     32.00  69.00   1.00    3.00    --    0.00  57.00 -30.00   37
 20  \w     34.00 115.00   1.00    5.00    --   54.00  57.00  60.00   81
 21  \w     36.00 129.00   1.00   10.00    --  108.00 -38.00 150.00   93
 22  \w     31.00 122.00   1.00    5.00    --   54.00  38.00 150.00   91
 23  \w     36.00  66.00   1.00   10.00    --  108.00-111.00  60.00   30
 24  \w    -15.00  71.00   1.00    5.00    --   54.00 -38.00 -90.00   86
 25  \w     24.00  72.00   1.00    5.00    --   54.00 -57.00-180.00   48
 26  \w     13.00  69.00   1.00    5.00    --   54.00  19.00 -90.00   56
 27  \w    -19.00  21.00   1.00    3.00    --    0.00 -57.00-180.00   40
 28  \w    -21.00  25.00   1.00    3.00    --    0.00  57.00 -30.00   46
 29  \w    -34.00  -9.00   1.00    3.00    --    0.00 124.00  23.00   25
 30  \w    -51.00 -26.00   1.00    3.00    --    0.00 148.00-172.00   25
 31  \w    -68.00 -24.00   1.00    3.00    --    0.00 -57.00-180.00   44
;
_diffrn_measurement_device 'three-circle diffractometer'
_diffrn_measurement_device_type 'Bruker APEX-II CCD'
_diffrn_measurement_method '\w and \f scans'
_diffrn_orient_matrix_type 'CrysAlisPro convention (1999,Acta A55,543-557)'
_diffrn_orient_matrix_UB_11 -0.0036026000
_diffrn_orient_matrix_UB_12 0.0493363000
_diffrn_orient_matrix_UB_13 -0.0764922000
_diffrn_orient_matrix_UB_21 -0.0976326000
_diffrn_orient_matrix_UB_22 0.0573970000
_diffrn_orient_matrix_UB_23 0.0226075000
_diffrn_orient_matrix_UB_31 0.0270870000
_diffrn_orient_matrix_UB_32 0.0658075000
_diffrn_orient_matrix_UB_33 0.0069250000
_diffrn_radiation_monochromator 'mirror optics'
_diffrn_radiation_probe x-ray
_diffrn_radiation_type MoK\a
_diffrn_radiation_wavelength 1.54184
_diffrn_reflns_av_R_equivalents 0.0576
_diffrn_reflns_av_unetI/netI 0.0994
_diffrn_reflns_Laue_measured_fraction_full 0.994
_diffrn_reflns_Laue_measured_fraction_max 0.994
_diffrn_reflns_limit_h_max 20
_diffrn_reflns_limit_h_min -16
_diffrn_reflns_limit_k_max 21
_diffrn_reflns_limit_k_min -18
_diffrn_reflns_limit_l_max 24
_diffrn_reflns_limit_l_min -24
_diffrn_reflns_number 36375
_diffrn_reflns_point_group_measured_fraction_full 0.994
_diffrn_reflns_point_group_measured_fraction_max 0.994
_diffrn_reflns_theta_full 64.991
_diffrn_reflns_theta_max 64.991
_diffrn_reflns_theta_min 4.076
_diffrn_source 'microfocus sealed X-ray tube'
_diffrn_source_type 'Incoatec I\ms'
_exptl_absorpt_coefficient_mu 0.473
_exptl_absorpt_correction_T_max 0.664
_exptl_absorpt_correction_T_min 0.431
_exptl_absorpt_correction_type multi-scan
_exptl_absorpt_process_details
;
CrysAlisPro 1.171.38.43f (Rigaku Oxford Diffraction, 2015)
Empirical absorption correction using spherical harmonics,
 implemented in SCALE3 ABSPACK scaling algorithm.
;
_exptl_crystal_colour 'clear reddish red'
_exptl_crystal_colour_lustre clear
_exptl_crystal_colour_modifier reddish
_exptl_crystal_colour_primary red
_exptl_crystal_density_diffrn 1.499
_exptl_crystal_description block
_exptl_crystal_F_000 2462
_exptl_crystal_size_max 0.8
_exptl_crystal_size_mid 0.2
_exptl_crystal_size_min 0.1
_refine_diff_density_max 0.683
_refine_diff_density_min -0.663
_refine_diff_density_rms 0.092
_refine_ls_extinction_method none
_refine_ls_goodness_of_fit_ref 1.016
_refine_ls_hydrogen_treatment constr
_refine_ls_matrix_type full
_refine_ls_number_parameters 1534
_refine_ls_number_reflns 18236
_refine_ls_number_restraints 2747
_refine_ls_restrained_S_all 0.988
_refine_ls_R_factor_all 0.1507
_refine_ls_R_factor_gt 0.0953
_refine_ls_shift/su_max 0.004
_refine_ls_shift/su_mean 0.000
_refine_ls_structure_factor_coef Fsqd
_refine_ls_weighting_details 'w=1/[\s^2^(Fo^2^)+(0.1670P)^2^] where P=(Fo^2^+2Fc^2^)/3'
_refine_ls_weighting_scheme calc
_refine_ls_wR_factor_gt 0.2603
_refine_ls_wR_factor_ref 0.3050
_reflns_Friedel_coverage 0.000
_reflns_number_gt 9847
_reflns_number_total 18236
_reflns_threshold_expression 'I > 2\s(I)'
_cod_data_source_file d0cc05336h2.cif
_cod_data_source_block Ti10-2
_cod_database_code 7127735
_shelx_shelxl_version_number 2018/3
_shelx_space_group_comment
;
The symmetry employed for this shelxl refinement is uniquely defined
by the following loop, which should always be used as a source of
symmetry information in preference to the above space-group names.
They are only intended as comments.
;
_shelx_estimated_absorpt_t_max 0.685
_shelx_estimated_absorpt_t_min 0.138
_reflns_odcompleteness_completeness 99.63
_reflns_odcompleteness_iscentric 1
_reflns_odcompleteness_theta 66.97
_olex2_refinement_description
;
1. Fixed Uiso
 At 1.2 times of:
  All C(H) groups, All C(H,H) groups
 At 1.5 times of:
  All C(H,H,H) groups
2. Restrained distances
 C29-C30 \\sim C29-C32 \\sim C29-C28 \\sim C29-C26 \\sim C29-C21 \\sim C29-C31
 with sigma of 0.01
 C52-C2 \\sim C52-C50 \\sim C52-C53
 with sigma of 0.01
 C51-C6 \\sim C51-C7 \\sim C51-C8
 with sigma of 0.01
 C1-C3 \\sim C1-C4 \\sim C1-C5
 with sigma of 0.01
 C39-C40 \\sim C39-C41 \\sim C39-C42
 with sigma of 0.01
 C72-C73 \\sim C72-C74
 with sigma of 0.01
3. Rigid bond restraints
 C78
 with sigma for 1-2 distances of 0.001 and sigma for 1-3 distances of 0.002
 C29, C28
 with sigma for 1-2 distances of 0.01 and sigma for 1-3 distances of 0.02
4. Uiso/Uaniso restraints and constraints
C1 \\sim C01L \\sim C01V \\sim C02C \\sim C02Q \\sim C03T \\sim C03Y \\sim C9
\\sim C10 \\sim C11 \\sim C12 \\sim C13 \\sim C14 \\sim C15 \\sim C16 \\sim C17
\\sim C18 \\sim C27 \\sim C29 \\sim C33 \\sim C34 \\sim C35 \\sim C36 \\sim C37
\\sim C38 \\sim C39 \\sim C40 \\sim C41 \\sim C42 \\sim C43 \\sim C44 \\sim C45
\\sim C46 \\sim C47 \\sim C48 \\sim C49 \\sim C54 \\sim C55 \\sim C56 \\sim C57
\\sim C58 \\sim C59 \\sim C60 \\sim C61 \\sim C62 \\sim C63 \\sim C64 \\sim C65
\\sim C66 \\sim C67 \\sim C68 \\sim C69 \\sim C70 \\sim C71 \\sim C72 \\sim C73
\\sim C74 \\sim C75 \\sim C76 \\sim C77 \\sim C78 \\sim C79 \\sim C81 \\sim C3
\\sim C4 \\sim C5 \\sim C83 \\sim C84 \\sim C85 \\sim C86 \\sim C87 \\sim C88
\\sim C89 \\sim C90 \\sim C91 \\sim C92 \\sim C93 \\sim C95 \\sim C107 \\sim
C108 \\sim C109 \\sim C110 \\sim C111 \\sim C112 \\sim C113 \\sim C03D \\sim C6
\\sim C7 \\sim C8 \\sim C19 \\sim C20 \\sim C22 \\sim C26 \\sim C31 \\sim C32
\\sim C51 \\sim C2 \\sim C21 \\sim C23 \\sim C24 \\sim C25 \\sim C28 \\sim C30
\\sim C50 \\sim C52 \\sim C53 \\sim C114 \\sim C80 \\sim C82: within 3.8A with
sigma of 0.01 and sigma for terminal atoms of 0.02 within 3.8A
C78: within 0.001A with sigma of 2 and sigma for terminal atoms of 0.002 within
0.001A
C29 \\sim C28: within 0.001A with sigma of 2 and sigma for terminal atoms of
0.002 within 0.001A
5. Others
 Sof(C21)=Sof(H21A)=Sof(H21B)=Sof(H21C)=Sof(C28)=Sof(H28A)=Sof(H28B)=Sof(H28C)=
 Sof(C30)=Sof(H30A)=Sof(H30B)=Sof(H30C)=1-FVAR(1)
 Sof(C26)=Sof(H26A)=Sof(H26B)=Sof(H26C)=Sof(C31)=Sof(H31A)=Sof(H31B)=Sof(H31C)=
 Sof(C32)=Sof(H32A)=Sof(H32B)=Sof(H32C)=FVAR(1)
 Sof(C6)=Sof(H6A)=Sof(H6B)=Sof(H6C)=Sof(C7)=Sof(H7A)=Sof(H7B)=Sof(H7C)=Sof(C8)=
 Sof(H8A)=Sof(H8B)=Sof(H8C)=Sof(C19)=Sof(H19)=Sof(C20)=Sof(C22)=Sof(H22)=
 Sof(C51)=1-FVAR(2)
 Sof(C2)=Sof(H2A)=Sof(H2B)=Sof(H2C)=Sof(C23)=Sof(H23)=Sof(C24)=Sof(C25)=
 Sof(H25)=Sof(C50)=Sof(H50A)=Sof(H50B)=Sof(H50C)=Sof(C52)=Sof(C53)=Sof(H53A)=
 Sof(H53B)=Sof(H53C)=FVAR(2)
 Sof(C114)=Sof(H11A)=Sof(H11B)=Sof(H11C)=1-FVAR(3)
 Sof(C03D)=Sof(H03D)=Sof(H03E)=Sof(H03F)=FVAR(3)
6.a Ternary CH refined with riding coordinates:
 C72(H72), C76(H76), C78(H78)
6.b Secondary CH2 refined with riding coordinates:
 C14(H14A,H14B), C15(H15A,H15B), C43(H43A,H43B), C57(H57A,H57B)
6.c Aromatic/amide H refined with riding coordinates:
 C9(H9), C13(H13), C35(H35), C37(H37), C47(H47), C49(H49), C19(H19), C22(H22),
 C23(H23), C25(H25)
6.d Idealised Me refined as rotating group:
 C03Y(H03A,H03B,H03C), C40(H40A,H40B,H40C), C41(H41A,H41B,H41C), C42(H42A,H42B,
 H42C), C73(H73A,H73B,H73C), C74(H74A,H74B,H74C), C75(H75A,H75B,H75C), C77(H77A,
 H77B,H77C), C3(H3A,H3B,H3C), C4(H4A,H4B,H4C), C5(H5A,H5B,H5C), C03D(H03D,H03E,
 H03F), C6(H6A,H6B,H6C), C7(H7A,H7B,H7C), C8(H8A,H8B,H8C), C26(H26A,H26B,H26C),
 C31(H31A,H31B,H31C), C32(H32A,H32B,H32C), C2(H2A,H2B,H2C), C21(H21A,H21B,H21C),
  C28(H28A,H28B,H28C), C30(H30A,H30B,H30C), C50(H50A,H50B,H50C), C53(H53A,H53B,
 H53C), C114(H11A,H11B,H11C), C80(H80A,H80B,H80C), C82(H82A,H82B,H82C)
;
_smtbx_masks_void_probe_radius 1.2
_smtbx_masks_void_truncation_radius 1.2
_olex2_submission_special_instructions 'No special instructions were received'
_oxdiff_exptl_absorpt_empirical_details
;
Empirical correction (ABSPACK) includes:
- Absorption correction using spherical harmonics
- Frame scaling
;
_oxdiff_exptl_absorpt_empirical_full_max 2.855
_oxdiff_exptl_absorpt_empirical_full_min 0.472

loop_
_space_group_symop_operation_xyz
'x, y, z'
'-x, -y, -z'

loop_
_atom_site_label
_atom_site_type_symbol
_atom_site_fract_x
_atom_site_fract_y
_atom_site_fract_z
_atom_site_U_iso_or_equiv
_atom_site_adp_type
_atom_site_occupancy
_atom_site_site_symmetry_order
_atom_site_calc_flag
_atom_site_refinement_flags_posn
_atom_site_refinement_flags_adp
_atom_site_refinement_flags_occupancy
_atom_site_disorder_assembly
_atom_site_disorder_group
Ti1 Ti 0.48079(8) 0.49471(7) 0.70610(6) 0.0505(3) Uani 1 1 d . . . . .
Ti2 Ti 0.68467(8) 0.42327(7) 0.63046(7) 0.0523(3) Uani 1 1 d . . . . .
Ti3 Ti 0.63117(8) 0.32064(6) 0.80697(7) 0.0525(3) Uani 1 1 d . . . . .
Ti4 Ti 0.84725(9) 0.25637(7) 0.72021(9) 0.0697(4) Uani 1 1 d . . . . .
Ti5 Ti 0.80717(10) 0.28315(8) 0.87083(8) 0.0697(4) Uani 1 1 d . . . . .
F1 F 0.6579(5) 0.2417(4) 0.5420(4) 0.133(3) Uani 1 1 d . . . . .
F2 F 0.2735(3) 0.4978(3) 0.9010(3) 0.0913(15) Uani 1 1 d . . . . .
F3 F 0.1522(5) 0.4584(5) 1.0079(5) 0.156(3) Uani 1 1 d . . . . .
F4 F 0.1711(6) 0.2909(5) 1.0666(4) 0.178(4) Uani 1 1 d . . . . .
F5 F 0.3137(5) 0.1620(4) 1.0175(3) 0.123(2) Uani 1 1 d . . . . .
F6 F 0.4363(3) 0.1986(3) 0.9091(3) 0.0851(14) Uani 1 1 d . . . . .
F7 F 0.5492(3) 0.1328(3) 1.0022(3) 0.0867(14) Uani 1 1 d . . . . .
F8 F 0.5516(5) -0.0214(3) 1.0828(3) 0.118(2) Uani 1 1 d . . . . .
F9 F 0.7044(5) -0.1542(3) 1.1099(3) 0.119(2) Uani 1 1 d . . . . .
F10 F 0.8564(4) -0.1303(3) 1.0536(4) 0.130(3) Uani 1 1 d . . . . .
F11 F 0.8573(4) 0.0230(3) 0.9721(4) 0.118(2) Uani 1 1 d . . . . .
F12 F 0.4470(5) 0.2621(5) 0.7543(4) 0.125(2) Uani 1 1 d . . . . .
F13 F 0.8174(6) 0.0971(6) 0.6299(6) 0.172(4) Uani 1 1 d . . . . .
F14 F 0.5312(6) 0.0387(4) 0.6527(5) 0.154(3) Uani 1 1 d . . . . .
F15 F 0.4366(6) 0.1182(5) 0.7574(5) 0.173(4) Uani 1 1 d . . . . .
F16 F 0.8031(8) -0.0343(7) 0.6114(7) 0.216(5) Uani 1 1 d . . . . .
F17 F 0.6854(4) 0.5185(3) 0.9318(2) 0.0815(13) Uani 1 1 d . . . . .
F18 F 0.5897(5) 0.6760(3) 0.9530(3) 0.108(2) Uani 1 1 d . . . . .
F19 F 0.4144(5) 0.7538(3) 0.9524(3) 0.113(2) Uani 1 1 d . . . . .
F20 F 0.3380(3) 0.6689(3) 0.9310(2) 0.0883(15) Uani 1 1 d . . . . .
F21 F 0.4315(3) 0.5137(2) 0.9058(2) 0.0678(11) Uani 1 1 d . . . . .
F22 F 0.7839(4) 0.5488(3) 0.8041(3) 0.0960(16) Uani 1 1 d . . . . .
F23 F 0.9729(3) 0.4428(3) 0.6080(3) 0.0767(12) Uani 1 1 d . . . . .
F24 F 0.9816(4) 0.5963(3) 0.5445(3) 0.1003(17) Uani 1 1 d . . . . .
F25 F 0.7943(5) 0.7008(3) 0.7400(4) 0.146(3) Uani 1 1 d . . . . .
F26 F 0.8939(6) 0.7267(4) 0.6083(4) 0.148(3) Uani 1 1 d . . . . .
F29 F 0.7074(6) -0.1202(5) 0.7183(7) 0.218(6) Uani 1 1 d . . . . .
F30 F 0.6191(7) -0.0675(5) 0.8395(6) 0.202(5) Uani 1 1 d . . . . .
F65 F 0.6318(7) 0.0673(5) 0.8545(5) 0.157(3) Uani 1 1 d . . . . .
F75 F 0.6382(7) 0.1037(5) 0.5430(5) 0.188(4) Uani 1 1 d . . . . .
O00A O 0.2704(3) 0.5611(3) 0.4608(2) 0.0564(11) Uani 1 1 d . . . . .
O00B O 0.7430(3) 0.3047(2) 0.8007(3) 0.0580(12) Uani 1 1 d . . . . .
O00E O 0.5631(3) 0.5188(3) 0.6198(2) 0.0559(11) Uani 1 1 d . . . . .
O00F O 0.5843(3) 0.4024(2) 0.8667(2) 0.0544(11) Uani 1 1 d . . . . .
O00G O 0.5098(3) 0.3160(3) 0.8483(3) 0.0579(12) Uani 1 1 d . . . . .
O00I O 0.3803(3) 0.5645(3) 0.6764(2) 0.0586(11) Uani 1 1 d . . . . .
O00J O 0.6634(3) 0.2202(3) 0.7672(3) 0.0610(12) Uani 1 1 d . . . . .
O00K O 0.4804(3) 0.5681(2) 0.7451(2) 0.0560(11) Uani 1 1 d . . . . .
O00N O 0.4920(3) 0.3931(3) 0.6741(3) 0.0614(12) Uani 1 1 d . . . . .
O00Q O 0.6466(3) 0.2133(3) 0.8987(3) 0.0695(14) Uani 1 1 d . . . . .
O00T O 0.7764(3) 0.3186(3) 0.6636(3) 0.0603(12) Uani 1 1 d . . . . .
O00W O 0.7590(4) 0.1938(3) 0.9367(3) 0.0773(16) Uani 1 1 d . . . . .
O00X O 0.8951(4) 0.2076(3) 0.8138(4) 0.0822(18) Uani 1 1 d . . . . .
O00Y O 0.8095(4) 0.1526(3) 0.7512(4) 0.0878(19) Uani 1 1 d . . . . .
O1 O 0.6935(4) 0.3802(3) 0.9100(3) 0.0668(14) Uani 1 1 d . . . . .
O2 O 0.4117(3) 0.4398(3) 0.7975(2) 0.0519(10) Uani 1 1 d . . . . .
O7 O 0.6028(3) 0.4027(2) 0.7310(2) 0.0503(10) Uani 1 1 d . . . . .
O013 O 0.8648(4) 0.2668(3) 0.9292(3) 0.0856(19) Uani 1 1 d . . . . .
O017 O 0.9469(4) 0.2047(3) 0.6655(4) 0.097(2) Uani 1 1 d . . . . .
O18 O 0.6345(3) 0.3419(3) 0.6210(3) 0.0604(12) Uani 1 1 d . . . . .
O19 O 0.8791(3) 0.3587(3) 0.7035(3) 0.0690(14) Uani 1 1 d . . . . .
O20 O 0.8379(3) 0.3864(3) 0.8076(3) 0.0678(14) Uani 1 1 d . . . . .
O50 O 0.7153(3) 0.4964(2) 0.6487(2) 0.0548(11) Uani 1 1 d . . . . .
C1 C 0.1775(6) 0.3774(6) 0.7391(5) 0.103(2) Uani 1 1 d D U . . .
C01L C 0.8631(5) 0.4036(5) 0.7423(5) 0.0644(17) Uani 1 1 d . U . . .
C01V C 0.8761(5) 0.4888(4) 0.7069(5) 0.0677(15) Uani 1 1 d . U . . .
C02C C 0.9271(5) 0.5050(5) 0.6427(5) 0.0731(16) Uani 1 1 d . U . . .
C02Q C 0.8337(6) 0.5565(5) 0.7399(5) 0.0783(18) Uani 1 1 d . U . . .
C03T C 0.5555(7) 0.5959(5) 0.5565(5) 0.090(2) Uani 1 1 d . U . . .
C03Y C 0.5323(8) 0.5872(7) 0.5020(6) 0.114(3) Uani 1 1 d . U . . .
H03A H 0.472866 0.587502 0.517958 0.171 Uiso 1 1 calc R U . . .
H03B H 0.574274 0.532198 0.489715 0.171 Uiso 1 1 calc R U . . .
H03C H 0.533847 0.635851 0.461080 0.171 Uiso 1 1 calc R U . . .
C9 C 0.2423(6) 0.4860(5) 0.6489(5) 0.0805(16) Uani 1 1 d . U . . .
H9 H 0.257407 0.492180 0.684844 0.097 Uiso 1 1 calc R U . . .
C10 C 0.2660(6) 0.5308(5) 0.5810(4) 0.0711(14) Uani 1 1 d . U . . .
C11 C 0.2450(5) 0.5206(4) 0.5287(4) 0.0647(14) Uani 1 1 d . U . . .
C12 C 0.1973(5) 0.4699(4) 0.5431(4) 0.0631(14) Uani 1 1 d . U . . .
C13 C 0.1749(6) 0.4270(5) 0.6124(4) 0.0707(15) Uani 1 1 d . U . . .
H13 H 0.142796 0.392365 0.623008 0.085 Uiso 1 1 calc R U . . .
C14 C 0.1695(5) 0.4671(4) 0.4852(4) 0.0636(15) Uani 1 1 d . U . . .
H14A H 0.155505 0.524820 0.451512 0.076 Uiso 1 1 calc R U . . .
H14B H 0.115081 0.455677 0.504593 0.076 Uiso 1 1 calc R U . . .
C15 C 0.3115(6) 0.5916(5) 0.5667(5) 0.0769(16) Uani 1 1 d . U . . .
H15A H 0.373004 0.555786 0.572182 0.092 Uiso 1 1 calc R U . . .
H15B H 0.313158 0.626510 0.517924 0.092 Uiso 1 1 calc R U . . .
C16 C 0.2683(6) 0.6511(5) 0.6127(5) 0.0752(15) Uani 1 1 d . U . . .
C17 C 0.3045(6) 0.6343(5) 0.6690(4) 0.0690(14) Uani 1 1 d . U . . .
C18 C 0.2622(6) 0.6861(5) 0.7155(4) 0.0692(14) Uani 1 1 d . U . . .
C27 C 0.1970(6) 0.4322(5) 0.6668(5) 0.0812(17) Uani 1 1 d . U . . .
C29 C 0.6717(6) 0.8492(5) 0.5166(5) 0.095(2) Uani 1 1 d D U . . .
C33 C 0.4530(5) 0.6477(4) 0.7537(4) 0.0613(13) Uani 1 1 d . U . . .
C34 C 0.3630(5) 0.6993(4) 0.7683(4) 0.0643(14) Uani 1 1 d . U . . .
C35 C 0.3371(6) 0.7816(4) 0.7758(4) 0.0708(15) Uani 1 1 d . U . . .
H35 H 0.276187 0.817896 0.783131 0.085 Uiso 1 1 calc R U . . .
C36 C 0.3962(6) 0.8133(4) 0.7732(4) 0.0709(15) Uani 1 1 d . U . . .
C37 C 0.4847(6) 0.7591(4) 0.7607(4) 0.0695(14) Uani 1 1 d . U . . .
H37 H 0.526514 0.778516 0.760009 0.083 Uiso 1 1 calc R U . . .
C38 C 0.5154(5) 0.6769(4) 0.7490(4) 0.0616(13) Uani 1 1 d . U . . .
C39 C 0.3647(5) 0.9052(5) 0.7811(4) 0.085(2) Uani 1 1 d D U . . .
C40 C 0.4360(7) 0.9156(5) 0.7995(6) 0.096(3) Uani 1 1 d D U . . .
H40A H 0.452412 0.871340 0.841988 0.144 Uiso 1 1 calc R U . . .
H40B H 0.412818 0.973663 0.806961 0.144 Uiso 1 1 calc R U . . .
H40C H 0.487998 0.908258 0.761251 0.144 Uiso 1 1 calc R U . . .
C41 C 0.3427(9) 0.9695(5) 0.7113(5) 0.117(3) Uani 1 1 d D U . . .
H41A H 0.394788 0.955261 0.673786 0.175 Uiso 1 1 calc R U . . .
H41B H 0.324715 1.029003 0.713656 0.175 Uiso 1 1 calc R U . . .
H41C H 0.294585 0.964875 0.702201 0.175 Uiso 1 1 calc R U . . .
C42 C 0.2787(6) 0.9258(5) 0.8383(5) 0.090(2) Uani 1 1 d D U . . .
H42A H 0.233233 0.920831 0.825879 0.136 Uiso 1 1 calc R U . . .
H42B H 0.258507 0.985138 0.842194 0.136 Uiso 1 1 calc R U . . .
H42C H 0.290384 0.884400 0.882962 0.136 Uiso 1 1 calc R U . . .
C43 C 0.6135(5) 0.6204(4) 0.7325(4) 0.0620(14) Uani 1 1 d . U . . .
H43A H 0.643376 0.626444 0.760857 0.074 Uiso 1 1 calc R U . . .
H43B H 0.621402 0.558714 0.746186 0.074 Uiso 1 1 calc R U . . .
C44 C 0.6573(5) 0.6431(4) 0.6570(4) 0.0639(13) Uani 1 1 d . U . . .
C45 C 0.7118(5) 0.5797(4) 0.6192(4) 0.0621(13) Uani 1 1 d . U . . .
C46 C 0.7611(5) 0.6020(4) 0.5532(4) 0.0635(14) Uani 1 1 d . U . . .
C47 C 0.7496(6) 0.6880(5) 0.5211(5) 0.0747(16) Uani 1 1 d . U . . .
H47 H 0.782765 0.702169 0.475499 0.090 Uiso 1 1 calc R U . . .
C48 C 0.6898(6) 0.7549(4) 0.5545(5) 0.0748(16) Uani 1 1 d . U . . .
C49 C 0.6481(6) 0.7295(4) 0.6220(5) 0.0744(15) Uani 1 1 d . U . . .
H49 H 0.610555 0.773145 0.646623 0.089 Uiso 1 1 calc R U . . .
C54 C 0.7281(7) 0.0816(6) 0.7468(7) 0.103(2) Uani 1 1 d . U . . .
C55 C 0.6002(7) 0.2168(6) 0.5948(6) 0.0926(19) Uani 1 1 d . U . . .
C56 C 0.4962(7) 0.2260(6) 0.6991(6) 0.0902(19) Uani 1 1 d . U . . .
C57 C 0.2960(6) 0.6646(5) 0.7786(4) 0.0743(16) Uani 1 1 d . U . . .
H57A H 0.245213 0.687445 0.815317 0.089 Uiso 1 1 calc R U . . .
H57B H 0.322187 0.600510 0.795819 0.089 Uiso 1 1 calc R U . . .
C58 C 0.4327(5) 0.3701(4) 0.8437(4) 0.0591(14) Uani 1 1 d . U . . .
C59 C 0.3609(6) 0.3486(4) 0.9003(4) 0.0643(15) Uani 1 1 d . U . . .
C60 C 0.3688(6) 0.2633(5) 0.9323(4) 0.0721(16) Uani 1 1 d . U . . .
C61 C 0.3041(7) 0.2460(5) 0.9876(5) 0.0848(19) Uani 1 1 d . U . . .
C62 C 0.2326(7) 0.3104(6) 1.0128(5) 0.095(2) Uani 1 1 d . U . . .
C63 C 0.2224(7) 0.3950(6) 0.9829(5) 0.093(2) Uani 1 1 d . U . . .
C64 C 0.2863(6) 0.4136(5) 0.9261(5) 0.0793(18) Uani 1 1 d . U . . .
C65 C 0.7018(6) 0.1715(4) 0.9342(5) 0.0711(17) Uani 1 1 d . U . . .
C66 C 0.7029(6) 0.0838(4) 0.9812(5) 0.0722(16) Uani 1 1 d . U . . .
C67 C 0.6277(6) 0.0700(4) 1.0114(5) 0.0745(17) Uani 1 1 d . U . . .
C68 C 0.6266(7) -0.0104(5) 1.0549(5) 0.0815(19) Uani 1 1 d . U . . .
C69 C 0.7053(7) -0.0772(5) 1.0686(5) 0.0823(19) Uani 1 1 d . U . . .
C70 C 0.7795(7) -0.0645(5) 1.0415(5) 0.0830(19) Uani 1 1 d . U . . .
C71 C 0.7796(6) 0.0159(5) 0.9980(5) 0.0795(18) Uani 1 1 d . U . . .
C72 C 0.8995(13) 0.2641(9) 0.9801(8) 0.173(5) Uani 1 1 d D U . . .
H72 H 0.962982 0.236770 0.958019 0.207 Uiso 1 1 calc R U . . .
C73 C 0.8991(13) 0.1977(10) 1.0400(8) 0.196(6) Uani 1 1 d D U . . .
H73A H 0.838517 0.208796 1.066564 0.295 Uiso 1 1 calc R U . . .
H73B H 0.934275 0.194997 1.068230 0.295 Uiso 1 1 calc R U . . .
H73C H 0.924365 0.142169 1.027599 0.295 Uiso 1 1 calc R U . . .
C74 C 0.8997(13) 0.3409(9) 0.9763(9) 0.188(6) Uani 1 1 d D U . . .
H74A H 0.919269 0.368650 0.927705 0.283 Uiso 1 1 calc R U . . .
H74B H 0.939785 0.330324 1.003775 0.283 Uiso 1 1 calc R U . . .
H74C H 0.840066 0.379248 0.994593 0.283 Uiso 1 1 calc R U . . .
C75 C 1.0478(7) 0.1811(7) 0.7889(8) 0.128(4) Uani 1 1 d . U . . .
H75A H 1.057367 0.186376 0.739397 0.192 Uiso 1 1 calc R U . . .
H75B H 1.103353 0.143475 0.804379 0.192 Uiso 1 1 calc R U . . .
H75C H 1.026536 0.238892 0.796358 0.192 Uiso 1 1 calc R U . . .
C76 C 0.9809(6) 0.1423(6) 0.8297(7) 0.112(4) Uani 1 1 d . U . . .
H76 H 0.977973 0.128250 0.880472 0.134 Uiso 1 1 calc R U . . .
C77 C 0.9998(7) 0.0601(6) 0.8103(8) 0.122(4) Uani 1 1 d . U . . .
H77A H 0.950451 0.041812 0.834174 0.183 Uiso 1 1 calc R U . . .
H77B H 1.053758 0.013320 0.824329 0.183 Uiso 1 1 calc R U . . .
H77C H 1.007173 0.072849 0.759901 0.183 Uiso 1 1 calc R U . . .
C78 C 0.9972(8) 0.2051(9) 0.5921(8) 0.129(4) Uani 1 1 d . U . . .
H78 H 1.038511 0.234570 0.578195 0.154 Uiso 1 1 calc R U . . .
C79 C 0.7700(8) 0.0550(7) 0.6845(8) 0.111(2) Uani 1 1 d . U . . .
C81 C 0.9340(6) 0.5837(5) 0.6077(5) 0.0814(19) Uani 1 1 d . U . . .
C3 C 0.0808(8) 0.4004(8) 0.7630(6) 0.127(3) Uani 1 1 d D U . . .
H3A H 0.051430 0.458432 0.771669 0.191 Uiso 1 1 calc R U . . .
H3B H 0.069085 0.357605 0.805957 0.191 Uiso 1 1 calc R U . . .
H3C H 0.058172 0.400177 0.727056 0.191 Uiso 1 1 calc R U . . .
C4 C 0.2197(9) 0.2818(7) 0.7397(6) 0.126(3) Uani 1 1 d D U . . .
H4A H 0.191655 0.271403 0.713210 0.190 Uiso 1 1 calc R U . . .
H4B H 0.212216 0.246634 0.787731 0.190 Uiso 1 1 calc R U . . .
H4C H 0.282639 0.265437 0.718492 0.190 Uiso 1 1 calc R U . . .
C5 C 0.2124(8) 0.3838(7) 0.7916(5) 0.108(3) Uani 1 1 d D U . . .
H5A H 0.276624 0.364076 0.777192 0.161 Uiso 1 1 calc R U . . .
H5B H 0.196671 0.347140 0.837258 0.161 Uiso 1 1 calc R U . . .
H5C H 0.186658 0.444441 0.794217 0.161 Uiso 1 1 calc R U . . .
C83 C 0.5600(6) 0.3388(5) 0.6467(5) 0.0723(16) Uani 1 1 d . U . . .
C84 C 0.5524(6) 0.2593(5) 0.6470(5) 0.0819(17) Uani 1 1 d . U . . .
C85 C 0.6761(8) 0.0405(7) 0.7980(8) 0.109(2) Uani 1 1 d . U . . .
C86 C 0.5900(7) 0.1446(6) 0.5954(6) 0.100(2) Uani 1 1 d . U . . .
C87 C 0.4902(7) 0.1527(6) 0.7009(6) 0.098(2) Uani 1 1 d . U . . .
C88 C 0.7618(8) -0.0096(7) 0.6705(8) 0.116(2) Uani 1 1 d . U . . .
C89 C 0.6684(8) -0.0312(6) 0.7935(8) 0.109(2) Uani 1 1 d . U . . .
C90 C 0.5357(7) 0.1121(6) 0.6488(6) 0.0978(19) Uani 1 1 d . U . . .
C91 C 0.7118(8) -0.0532(7) 0.7296(8) 0.112(2) Uani 1 1 d . U . . .
C92 C 0.8390(6) 0.6363(5) 0.7063(5) 0.089(2) Uani 1 1 d . U . . .
C93 C 0.8884(7) 0.6508(5) 0.6406(6) 0.091(2) Uani 1 1 d . U . . .
C95 C 0.7336(6) 0.1581(5) 0.7556(6) 0.088(2) Uani 1 1 d . U . . .
C107 C 0.6191(5) 0.4240(4) 0.8963(4) 0.0600(14) Uani 1 1 d . U . . .
C108 C 0.5629(5) 0.5097(4) 0.9151(4) 0.0594(13) Uani 1 1 d . U . . .
C109 C 0.6002(6) 0.5542(4) 0.9291(4) 0.0666(15) Uani 1 1 d . U . . .
C110 C 0.5495(6) 0.6353(4) 0.9419(4) 0.0690(15) Uani 1 1 d . U . . .
C111 C 0.4625(6) 0.6750(4) 0.9406(4) 0.0765(18) Uani 1 1 d . U . . .
C112 C 0.4239(6) 0.6317(4) 0.9284(4) 0.0708(15) Uani 1 1 d . U . . .
C113 C 0.4738(6) 0.5514(4) 0.9162(4) 0.0628(14) Uani 1 1 d . U . . .
C03D C 0.4938(8) 0.6846(6) 0.5750(6) 0.075(3) Uani 0.769(15) 1 d . U P A 1
H03D H 0.486968 0.731356 0.532101 0.112 Uiso 0.769(15) 1 calc R U P A 1
H03E H 0.519322 0.695053 0.603350 0.112 Uiso 0.769(15) 1 calc R U P A 1
H03F H 0.436070 0.683339 0.601052 0.112 Uiso 0.769(15) 1 calc R U P A 1
C6 C 0.1262(17) 0.9359(15) 0.5471(13) 0.117(5) Uani 0.446(7) 1 d D U P B 1
H6A H 0.173767 0.944713 0.552871 0.176 Uiso 0.446(7) 1 calc R U P B 1
H6B H 0.079740 0.992496 0.532504 0.176 Uiso 0.446(7) 1 calc R U P B 1
H6C H 0.149364 0.903499 0.511634 0.176 Uiso 0.446(7) 1 calc R U P B 1
C7 C 0.0152(16) 0.8774(16) 0.6060(15) 0.109(5) Uani 0.446(7) 1 d D U P B 1
H7A H -0.033941 0.934370 0.600074 0.164 Uiso 0.446(7) 1 calc R U P B 1
H7B H -0.003095 0.836743 0.647584 0.164 Uiso 0.446(7) 1 calc R U P B 1
H7C H 0.032871 0.855156 0.565147 0.164 Uiso 0.446(7) 1 calc R U P B 1
C8 C 0.0419(17) 0.9275(15) 0.6719(13) 0.112(5) Uani 0.446(7) 1 d D U P B 1
H8A H 0.078258 0.949679 0.679330 0.168 Uiso 0.446(7) 1 calc R U P B 1
H8B H 0.028588 0.884538 0.714027 0.168 Uiso 0.446(7) 1 calc R U P B 1
H8C H -0.013145 0.975768 0.661175 0.168 Uiso 0.446(7) 1 calc R U P B 1
C19 C 0.1973(15) 0.7685(13) 0.6861(12) 0.080(2) Uani 0.446(7) 1 d . U P B 1
H19 H 0.171232 0.812003 0.710947 0.097 Uiso 0.446(7) 1 calc R U P B 1
C20 C 0.1697(16) 0.7904(13) 0.6273(13) 0.088(3) Uani 0.446(7) 1 d . U P B 1
C22 C 0.2060(15) 0.7352(13) 0.5881(12) 0.080(2) Uani 0.446(7) 1 d . U P B 1
H22 H 0.190954 0.751108 0.544747 0.096 Uiso 0.446(7) 1 calc R U P B 1
C26 C 0.6154(14) 0.8728(12) 0.4654(10) 0.106(5) Uani 0.495(12) 1 d D U P C 1
H26A H 0.553190 0.891149 0.488987 0.160 Uiso 0.495(12) 1 calc R U P C 1
H26B H 0.633045 0.821836 0.448752 0.160 Uiso 0.495(12) 1 calc R U P C 1
H26C H 0.624253 0.920423 0.425890 0.160 Uiso 0.495(12) 1 calc R U P C 1
C31 C 0.6144(15) 0.9098(10) 0.5649(9) 0.099(5) Uani 0.495(12) 1 d D U P C 1
H31A H 0.641924 0.891415 0.603918 0.148 Uiso 0.495(12) 1 calc R U P C 1
H31B H 0.556128 0.907415 0.582501 0.148 Uiso 0.495(12) 1 calc R U P C 1
H31C H 0.608430 0.969536 0.539141 0.148 Uiso 0.495(12) 1 calc R U P C 1
C32 C 0.7520(11) 0.8646(13) 0.4661(12) 0.105(5) Uani 0.495(12) 1 d D U P C 1
H32A H 0.794017 0.853263 0.492127 0.157 Uiso 0.495(12) 1 calc R U P C 1
H32B H 0.733842 0.925026 0.438249 0.157 Uiso 0.495(12) 1 calc R U P C 1
H32C H 0.779882 0.825242 0.435334 0.157 Uiso 0.495(12) 1 calc R U P C 1
C51 C 0.0898(13) 0.8862(13) 0.6135(9) 0.093(3) Uani 0.446(7) 1 d D U P B 1
C2 C 0.0537(14) 0.8958(12) 0.5784(10) 0.101(4) Uani 0.554(7) 1 d D U P B 2
H2A H 0.109990 0.902462 0.562326 0.152 Uiso 0.554(7) 1 calc R U P B 2
H2B H 0.005285 0.953353 0.575416 0.152 Uiso 0.554(7) 1 calc R U P B 2
H2C H 0.051241 0.866317 0.549122 0.152 Uiso 0.554(7) 1 calc R U P B 2
C21 C 0.5771(11) 0.9113(11) 0.5383(13) 0.118(6) Uani 0.505(12) 1 d D U P C 2
H21A H 0.558481 0.896107 0.589060 0.177 Uiso 0.505(12) 1 calc R U P C 2
H21B H 0.538466 0.906427 0.517730 0.177 Uiso 0.505(12) 1 calc R U P C 2
H21C H 0.573692 0.971145 0.522017 0.177 Uiso 0.505(12) 1 calc R U P C 2
C23 C 0.1789(11) 0.7137(10) 0.6199(9) 0.076(2) Uani 0.554(7) 1 d . U P B 2
H23 H 0.144918 0.718153 0.591596 0.091 Uiso 0.554(7) 1 calc R U P B 2
C24 C 0.1378(12) 0.7681(10) 0.6642(10) 0.082(2) Uani 0.554(7) 1 d . U P B 2
C25 C 0.1756(12) 0.7491(10) 0.7180(10) 0.078(2) Uani 0.554(7) 1 d . U P B 2
H25 H 0.144678 0.777167 0.754885 0.094 Uiso 0.554(7) 1 calc R U P B 2
C28 C 0.7201(16) 0.8646(14) 0.4407(7) 0.108(5) Uani 0.505(12) 1 d D U P C 2
H28A H 0.723035 0.921884 0.425319 0.162 Uiso 0.505(12) 1 calc R U P C 2
H28B H 0.688451 0.862480 0.412130 0.162 Uiso 0.505(12) 1 calc R U P C 2
H28C H 0.779832 0.819391 0.435991 0.162 Uiso 0.505(12) 1 calc R U P C 2
C30 C 0.7169(15) 0.8742(12) 0.5506(11) 0.110(5) Uani 0.505(12) 1 d D U P C 2
H30A H 0.704866 0.936422 0.532094 0.165 Uiso 0.505(12) 1 calc R U P C 2
H30B H 0.780549 0.840363 0.540454 0.165 Uiso 0.505(12) 1 calc R U P C 2
H30C H 0.694192 0.861726 0.601018 0.165 Uiso 0.505(12) 1 calc R U P C 2
C50 C -0.0176(12) 0.7922(11) 0.6783(10) 0.100(4) Uani 0.554(7) 1 d D U P B 2
H50A H 0.013332 0.738717 0.662165 0.150 Uiso 0.554(7) 1 calc R U P B 2
H50B H -0.069440 0.830148 0.657763 0.150 Uiso 0.554(7) 1 calc R U P B 2
H50C H -0.036252 0.777522 0.729040 0.150 Uiso 0.554(7) 1 calc R U P B 2
C52 C 0.0453(11) 0.8404(9) 0.6556(7) 0.086(3) Uani 0.554(7) 1 d D U P B 2
C53 C 0.0075(14) 0.8927(11) 0.7117(10) 0.103(4) Uani 0.554(7) 1 d D U P B 2
H53A H -0.009874 0.856739 0.757281 0.155 Uiso 0.554(7) 1 calc R U P B 2
H53B H -0.044033 0.945610 0.699786 0.155 Uiso 0.554(7) 1 calc R U P B 2
H53C H 0.052515 0.908746 0.713270 0.155 Uiso 0.554(7) 1 calc R U P B 2
C114 C 0.537(3) 0.700(2) 0.515(2) 0.090(6) Uani 0.231(15) 1 d . U P A 2
H11A H 0.536907 0.709319 0.466152 0.135 Uiso 0.231(15) 1 calc R U P A 2
H11B H 0.582894 0.714430 0.516352 0.135 Uiso 0.231(15) 1 calc R U P A 2
H11C H 0.479341 0.737521 0.536986 0.135 Uiso 0.231(15) 1 calc R U P A 2
C80 C 0.9347(10) 0.2482(11) 0.5415(9) 0.155(5) Uani 1 1 d . U . . .
H80A H 0.969191 0.243668 0.494501 0.232 Uiso 1 1 calc R U . . .
H80B H 0.900535 0.309678 0.541713 0.232 Uiso 1 1 calc R U . . .
H80C H 0.894555 0.218608 0.556190 0.232 Uiso 1 1 calc R U . . .
C82 C 1.0444(11) 0.1170(11) 0.5811(10) 0.183(6) Uani 1 1 d . U . . .
H82A H 1.001986 0.092248 0.589114 0.274 Uiso 1 1 calc R U . . .
H82B H 1.083805 0.080319 0.613683 0.274 Uiso 1 1 calc R U . . .
H82C H 1.079042 0.119686 0.533362 0.274 Uiso 1 1 calc R U . . .

loop_
_atom_site_aniso_label
_atom_site_aniso_U_11
_atom_site_aniso_U_22
_atom_site_aniso_U_33
_atom_site_aniso_U_23
_atom_site_aniso_U_13
_atom_site_aniso_U_12
Ti1 0.0659(7) 0.0375(5) 0.0508(7) -0.0079(5) -0.0244(6) -0.0165(5)
Ti2 0.0641(7) 0.0374(6) 0.0629(7) -0.0130(5) -0.0224(6) -0.0192(5)
Ti3 0.0669(7) 0.0278(5) 0.0682(8) -0.0019(5) -0.0326(6) -0.0177(5)
Ti4 0.0647(8) 0.0340(6) 0.1140(12) -0.0151(6) -0.0369(8) -0.0124(5)
Ti5 0.0814(9) 0.0382(6) 0.0963(11) 0.0068(6) -0.0527(8) -0.0230(6)
F1 0.157(6) 0.111(5) 0.153(6) -0.077(4) 0.036(5) -0.086(5)
F2 0.092(3) 0.058(3) 0.106(4) -0.014(2) 0.001(3) -0.036(2)
F3 0.138(6) 0.113(5) 0.177(7) -0.048(5) 0.052(5) -0.068(5)
F4 0.209(8) 0.155(7) 0.157(7) -0.039(5) 0.068(6) -0.137(7)
F5 0.187(6) 0.081(3) 0.116(5) 0.010(3) -0.027(4) -0.094(4)
F6 0.106(4) 0.043(2) 0.113(4) 0.001(2) -0.043(3) -0.037(2)
F7 0.091(3) 0.056(2) 0.110(4) 0.004(2) -0.040(3) -0.033(2)
F8 0.149(5) 0.081(3) 0.135(5) 0.024(3) -0.054(4) -0.076(4)
F9 0.199(7) 0.048(3) 0.115(4) 0.030(3) -0.080(5) -0.057(3)
F10 0.145(5) 0.043(3) 0.170(6) 0.020(3) -0.092(5) -0.007(3)
F11 0.101(4) 0.055(3) 0.162(6) 0.017(3) -0.062(4) -0.013(3)
F12 0.162(6) 0.148(5) 0.123(5) -0.068(4) 0.019(4) -0.115(5)
F13 0.178(8) 0.161(7) 0.221(10) -0.116(7) 0.002(7) -0.082(6)
F14 0.196(7) 0.099(5) 0.203(8) -0.058(5) -0.006(6) -0.097(5)
F15 0.210(8) 0.179(7) 0.201(8) -0.083(6) 0.031(7) -0.159(7)
F16 0.239(11) 0.194(9) 0.282(13) -0.165(10) -0.043(10) -0.068(8)
F17 0.119(4) 0.077(3) 0.077(3) -0.011(2) -0.037(3) -0.056(3)
F18 0.197(6) 0.077(3) 0.096(4) -0.020(3) -0.049(4) -0.078(4)
F19 0.194(6) 0.042(2) 0.100(4) -0.020(2) -0.057(4) -0.023(3)
F20 0.107(4) 0.063(3) 0.066(3) -0.009(2) -0.034(3) -0.006(2)
F21 0.088(3) 0.052(2) 0.065(3) -0.0042(18) -0.032(2) -0.025(2)
F22 0.120(4) 0.062(3) 0.097(4) -0.017(3) -0.010(3) -0.041(3)
F23 0.071(3) 0.061(2) 0.105(4) -0.022(2) -0.022(2) -0.029(2)
F24 0.104(4) 0.079(3) 0.112(4) -0.022(3) 0.000(3) -0.049(3)
F25 0.211(7) 0.059(3) 0.133(5) -0.040(3) 0.029(5) -0.061(4)
F26 0.208(8) 0.072(4) 0.148(6) -0.022(4) 0.017(5) -0.086(4)
F29 0.189(8) 0.091(5) 0.449(18) -0.126(8) -0.129(10) -0.028(5)
F30 0.227(9) 0.110(5) 0.336(14) -0.039(7) -0.078(9) -0.119(7)
F65 0.245(10) 0.130(6) 0.159(7) -0.009(5) -0.044(7) -0.142(7)
F75 0.254(10) 0.140(6) 0.214(9) -0.126(7) 0.053(8) -0.123(7)
O00A 0.068(3) 0.043(2) 0.063(3) -0.018(2) -0.016(2) -0.021(2)
O00B 0.071(3) 0.0271(19) 0.084(3) -0.0011(19) -0.038(3) -0.0196(19)
O00E 0.065(3) 0.044(2) 0.059(3) -0.012(2) -0.023(2) -0.015(2)
O00F 0.081(3) 0.032(2) 0.060(3) -0.0025(18) -0.034(2) -0.024(2)
O00G 0.067(3) 0.034(2) 0.076(3) -0.002(2) -0.031(2) -0.021(2)
O00I 0.065(3) 0.052(2) 0.050(3) -0.003(2) -0.021(2) -0.017(2)
O00J 0.072(3) 0.028(2) 0.093(4) -0.019(2) -0.029(3) -0.016(2)
O00K 0.085(3) 0.0287(19) 0.058(3) -0.0076(18) -0.022(2) -0.023(2)
O00N 0.069(3) 0.053(3) 0.080(3) -0.030(2) -0.023(3) -0.022(2)
O00Q 0.082(3) 0.036(2) 0.089(4) 0.011(2) -0.046(3) -0.022(2)
O00T 0.065(3) 0.039(2) 0.080(3) -0.021(2) -0.016(2) -0.018(2)
O00W 0.096(4) 0.039(2) 0.101(4) 0.016(2) -0.058(3) -0.029(3)
O00X 0.074(3) 0.037(2) 0.128(5) 0.000(3) -0.053(3) -0.011(2)
O00Y 0.076(4) 0.034(2) 0.161(6) -0.026(3) -0.040(4) -0.016(2)
O1 0.089(4) 0.049(2) 0.072(3) 0.006(2) -0.047(3) -0.029(2)
O2 0.063(3) 0.041(2) 0.052(2) -0.0005(18) -0.023(2) -0.0225(19)
O7 0.059(3) 0.0323(19) 0.063(3) -0.0050(18) -0.027(2) -0.0155(18)
O013 0.109(4) 0.058(3) 0.108(5) 0.016(3) -0.075(4) -0.039(3)
O017 0.063(3) 0.048(3) 0.177(7) -0.047(4) -0.024(4) -0.005(2)
O18 0.069(3) 0.042(2) 0.079(3) -0.024(2) -0.022(3) -0.018(2)
O19 0.068(3) 0.044(2) 0.099(4) -0.015(3) -0.030(3) -0.019(2)
O20 0.075(3) 0.049(3) 0.089(4) -0.005(2) -0.042(3) -0.024(2)
O50 0.074(3) 0.033(2) 0.068(3) -0.0063(19) -0.032(2) -0.023(2)
C1 0.122(4) 0.102(4) 0.083(4) 0.013(4) -0.055(4) -0.047(4)
C01L 0.059(3) 0.050(3) 0.086(4) -0.003(3) -0.030(3) -0.023(3)
C01V 0.074(3) 0.041(2) 0.088(3) -0.006(2) -0.024(3) -0.025(2)
C02C 0.074(3) 0.050(3) 0.092(3) -0.009(3) -0.023(3) -0.025(2)
C02Q 0.084(3) 0.049(3) 0.090(3) -0.010(3) -0.016(3) -0.025(2)
C03T 0.109(4) 0.058(3) 0.079(4) -0.005(3) -0.031(4) -0.016(3)
C03Y 0.105(6) 0.104(6) 0.110(7) -0.013(5) -0.037(5) -0.023(5)
C9 0.100(3) 0.074(3) 0.077(3) 0.003(2) -0.050(2) -0.037(2)
C10 0.089(3) 0.057(2) 0.078(3) -0.003(2) -0.042(2) -0.032(2)
C11 0.083(3) 0.052(3) 0.071(3) -0.003(2) -0.038(3) -0.030(2)
C12 0.080(3) 0.053(3) 0.070(3) -0.004(2) -0.040(3) -0.029(2)
C13 0.092(3) 0.063(3) 0.074(3) 0.003(2) -0.045(3) -0.040(3)
C14 0.079(3) 0.050(3) 0.073(4) -0.003(3) -0.030(3) -0.034(3)
C15 0.092(3) 0.066(3) 0.084(3) -0.004(3) -0.042(3) -0.035(2)
C16 0.094(3) 0.059(3) 0.083(3) -0.008(2) -0.044(2) -0.028(2)
C17 0.088(3) 0.053(2) 0.077(3) -0.002(2) -0.040(2) -0.031(2)
C18 0.090(3) 0.048(2) 0.084(3) -0.012(2) -0.036(2) -0.030(2)
C27 0.104(3) 0.075(3) 0.079(3) 0.006(3) -0.050(3) -0.045(3)
C29 0.117(4) 0.050(3) 0.099(4) -0.004(3) -0.016(4) -0.034(3)
C33 0.093(3) 0.038(2) 0.058(2) -0.007(2) -0.029(2) -0.024(2)
C34 0.093(3) 0.041(2) 0.061(2) -0.005(2) -0.031(2) -0.024(2)
C35 0.100(3) 0.042(2) 0.065(3) -0.009(2) -0.025(3) -0.022(2)
C36 0.105(3) 0.040(2) 0.068(3) -0.011(2) -0.022(3) -0.029(2)
C37 0.103(3) 0.042(2) 0.067(3) -0.013(2) -0.022(2) -0.030(2)
C38 0.094(3) 0.036(2) 0.061(2) -0.0067(19) -0.026(2) -0.028(2)
C39 0.123(4) 0.045(3) 0.079(4) -0.017(3) -0.021(4) -0.027(3)
C40 0.136(6) 0.056(4) 0.103(6) -0.034(4) -0.019(5) -0.038(4)
C41 0.170(7) 0.042(4) 0.102(6) -0.011(4) -0.025(5) -0.021(4)
C42 0.116(6) 0.055(4) 0.094(5) -0.022(4) -0.029(5) -0.023(4)
C43 0.092(3) 0.042(2) 0.065(3) -0.010(2) -0.030(3) -0.029(2)
C44 0.088(3) 0.039(2) 0.074(3) -0.009(2) -0.029(2) -0.029(2)
C45 0.083(3) 0.040(2) 0.074(3) -0.009(2) -0.030(2) -0.027(2)
C46 0.080(3) 0.043(2) 0.078(3) -0.011(2) -0.030(3) -0.027(2)
C47 0.093(3) 0.047(3) 0.083(3) -0.005(2) -0.023(3) -0.031(2)
C48 0.100(3) 0.040(3) 0.088(3) -0.008(3) -0.025(3) -0.033(2)
C49 0.099(3) 0.040(2) 0.082(3) -0.009(2) -0.023(3) -0.028(2)
C54 0.104(4) 0.063(3) 0.159(5) -0.039(3) -0.039(4) -0.029(3)
C55 0.107(4) 0.065(3) 0.126(4) -0.033(3) -0.025(3) -0.042(3)
C56 0.106(4) 0.071(3) 0.122(4) -0.037(3) -0.024(4) -0.047(3)
C57 0.093(3) 0.047(2) 0.074(3) -0.008(2) -0.023(3) -0.023(2)
C58 0.090(4) 0.043(3) 0.069(3) -0.011(2) -0.027(3) -0.041(3)
C59 0.098(4) 0.047(3) 0.067(3) -0.007(2) -0.027(3) -0.043(3)
C60 0.105(4) 0.054(3) 0.077(3) -0.009(3) -0.028(3) -0.047(3)
C61 0.113(4) 0.058(3) 0.086(4) -0.002(3) -0.019(3) -0.050(3)
C62 0.113(4) 0.071(3) 0.092(4) -0.005(3) -0.004(4) -0.053(3)
C63 0.113(4) 0.066(3) 0.091(4) -0.010(3) -0.010(3) -0.045(3)
C64 0.103(4) 0.061(3) 0.079(4) -0.008(3) -0.017(3) -0.045(3)
C65 0.095(4) 0.030(3) 0.096(4) -0.008(3) -0.045(3) -0.019(3)
C66 0.103(4) 0.031(2) 0.092(4) -0.002(3) -0.050(3) -0.023(3)
C67 0.102(4) 0.038(3) 0.093(4) 0.001(3) -0.052(3) -0.026(3)
C68 0.110(4) 0.045(3) 0.095(4) 0.000(3) -0.045(3) -0.032(3)
C69 0.116(4) 0.037(3) 0.094(4) 0.002(3) -0.048(4) -0.027(3)
C70 0.108(4) 0.037(3) 0.096(4) 0.002(3) -0.056(3) -0.013(3)
C71 0.103(4) 0.040(3) 0.096(4) 0.002(3) -0.050(3) -0.022(3)
C72 0.256(12) 0.155(10) 0.187(11) 0.044(8) -0.169(10) -0.123(9)
C73 0.270(14) 0.171(11) 0.158(10) 0.058(8) -0.166(10) -0.084(10)
C74 0.307(14) 0.137(10) 0.200(12) -0.009(9) -0.162(11) -0.098(11)
C75 0.082(6) 0.089(6) 0.212(11) -0.018(7) -0.057(7) -0.031(5)
C76 0.079(5) 0.063(5) 0.187(10) -0.004(6) -0.074(6) -0.012(4)
C77 0.096(6) 0.052(5) 0.205(11) -0.023(6) -0.066(7) -0.003(4)
C78 0.088(7) 0.136(9) 0.181(11) -0.091(9) 0.001(7) -0.041(7)
C79 0.114(4) 0.071(3) 0.154(4) -0.035(3) -0.034(4) -0.032(3)
C81 0.084(3) 0.052(3) 0.097(4) -0.006(3) -0.012(3) -0.032(3)
C3 0.140(6) 0.139(6) 0.087(5) 0.014(5) -0.050(5) -0.056(6)
C4 0.149(7) 0.117(6) 0.104(6) 0.018(5) -0.059(5) -0.058(5)
C5 0.145(6) 0.115(6) 0.079(5) 0.001(4) -0.058(5) -0.060(5)
C83 0.092(4) 0.053(3) 0.097(4) -0.024(3) -0.032(3) -0.036(3)
C84 0.099(4) 0.062(3) 0.114(4) -0.037(3) -0.026(3) -0.041(3)
C85 0.114(4) 0.068(4) 0.157(5) -0.033(4) -0.043(4) -0.032(3)
C86 0.114(4) 0.069(3) 0.130(4) -0.039(3) -0.026(3) -0.036(3)
C87 0.108(4) 0.074(3) 0.130(4) -0.030(3) -0.023(3) -0.049(3)
C88 0.122(4) 0.073(3) 0.157(5) -0.042(4) -0.030(4) -0.033(3)
C89 0.116(4) 0.069(3) 0.162(5) -0.036(4) -0.036(4) -0.043(3)
C90 0.114(4) 0.067(3) 0.136(4) -0.040(3) -0.023(4) -0.046(3)
C91 0.117(4) 0.067(3) 0.162(5) -0.038(4) -0.035(4) -0.034(3)
C92 0.097(3) 0.049(3) 0.097(4) -0.014(3) -0.010(3) -0.022(3)
C93 0.096(4) 0.050(3) 0.107(4) -0.009(3) -0.008(4) -0.031(3)
C95 0.097(4) 0.042(3) 0.147(5) -0.030(3) -0.038(4) -0.032(3)
C107 0.098(4) 0.040(3) 0.055(3) 0.001(2) -0.031(3) -0.036(3)
C108 0.096(3) 0.036(2) 0.056(3) 0.000(2) -0.034(2) -0.029(2)
C109 0.102(4) 0.044(3) 0.058(3) 0.001(2) -0.028(3) -0.036(3)
C110 0.115(4) 0.042(3) 0.062(3) -0.007(2) -0.029(3) -0.038(3)
C111 0.113(3) 0.040(3) 0.065(3) -0.003(2) -0.027(3) -0.025(3)
C112 0.104(3) 0.042(2) 0.061(3) -0.001(2) -0.030(2) -0.025(2)
C113 0.099(3) 0.037(2) 0.054(3) 0.000(2) -0.030(2) -0.028(2)
C03D 0.098(5) 0.043(4) 0.082(5) 0.000(4) -0.033(4) -0.029(4)
C6 0.112(6) 0.080(6) 0.101(6) 0.007(6) -0.030(6) -0.009(6)
C7 0.103(6) 0.082(6) 0.099(6) 0.000(5) -0.031(5) -0.013(5)
C8 0.105(6) 0.080(6) 0.100(6) 0.001(6) -0.033(6) -0.007(6)
C19 0.095(3) 0.058(3) 0.084(3) -0.007(3) -0.037(3) -0.023(3)
C20 0.098(3) 0.063(3) 0.090(3) -0.004(3) -0.036(3) -0.023(3)
C22 0.094(3) 0.063(3) 0.085(3) -0.006(3) -0.042(3) -0.025(3)
C26 0.124(7) 0.059(6) 0.106(6) 0.004(6) -0.032(6) -0.026(5)
C31 0.130(7) 0.047(6) 0.103(7) -0.001(6) -0.031(6) -0.031(6)
C32 0.117(7) 0.056(6) 0.111(7) 0.010(6) -0.025(6) -0.034(6)
C51 0.100(4) 0.070(4) 0.091(4) -0.004(4) -0.040(4) -0.019(4)
C2 0.104(6) 0.077(5) 0.098(6) 0.001(5) -0.043(5) -0.018(5)
C21 0.127(7) 0.061(6) 0.116(7) 0.008(6) -0.018(7) -0.027(6)
C23 0.092(3) 0.062(3) 0.084(3) -0.007(3) -0.043(3) -0.029(3)
C24 0.095(3) 0.061(3) 0.086(3) -0.008(3) -0.038(3) -0.024(3)
C25 0.093(3) 0.058(3) 0.084(3) -0.008(3) -0.038(3) -0.024(3)
C28 0.130(7) 0.062(6) 0.105(7) 0.005(6) -0.027(6) -0.034(6)
C30 0.130(7) 0.062(6) 0.109(7) -0.003(6) -0.020(6) -0.033(6)
C50 0.103(6) 0.078(5) 0.104(6) -0.014(5) -0.040(5) -0.019(5)
C52 0.096(4) 0.068(4) 0.092(4) -0.011(3) -0.041(4) -0.022(3)
C53 0.105(6) 0.075(6) 0.102(6) -0.013(5) -0.036(5) -0.013(5)
C114 0.102(7) 0.068(7) 0.091(7) -0.010(7) -0.030(7) -0.027(7)
C80 0.130(9) 0.194(11) 0.179(12) -0.104(10) -0.004(8) -0.072(9)
C82 0.143(10) 0.178(12) 0.206(13) -0.077(11) 0.000(10) -0.051(9)

loop_
_atom_type_symbol
_atom_type_description
_atom_type_scat_dispersion_real
_atom_type_scat_dispersion_imag
_atom_type_scat_source
C C 0.0181 0.0091 'International Tables Vol C Tables 4.2.6.8 and 6.1.1.4'
H H 0.0000 0.0000 'International Tables Vol C Tables 4.2.6.8 and 6.1.1.4'
O O 0.0492 0.0322 'International Tables Vol C Tables 4.2.6.8 and 6.1.1.4'
Ti Ti 0.2191 1.8069 'International Tables Vol C Tables 4.2.6.8 and 6.1.1.4'
F F 0.0727 0.0534 'International Tables Vol C Tables 4.2.6.8 and 6.1.1.4'

loop_
_geom_angle_atom_site_label_1
_geom_angle_atom_site_label_2
_geom_angle_atom_site_label_3
_geom_angle
_geom_angle_site_symmetry_1
_geom_angle_site_symmetry_3
_geom_angle_publ_flag
O00E Ti1 Ti2 37.57(13) . . ?
O00E Ti1 O00N 87.3(2) . . ?
O00E Ti1 O2 166.88(18) . . ?
O00E Ti1 O7 78.11(18) . . ?
O00I Ti1 Ti2 134.34(16) . . ?
O00I Ti1 O00E 98.5(2) . . ?
O00I Ti1 O00K 97.2(2) . . ?
O00I Ti1 O00N 91.1(2) . . ?
O00I Ti1 O2 89.95(19) . . ?
O00I Ti1 O7 171.9(2) . . ?
O00K Ti1 Ti2 99.36(17) . . ?
O00K Ti1 O00E 96.4(2) . . ?
O00K Ti1 O00N 170.3(2) . . ?
O00K Ti1 O2 92.4(2) . . ?
O00K Ti1 O7 90.55(19) . . ?
O00N Ti1 Ti2 78.12(15) . . ?
O00N Ti1 O7 81.40(18) . . ?
O2 Ti1 Ti2 131.19(12) . . ?
O2 Ti1 O00N 82.5(2) . . ?
O2 Ti1 O7 92.17(17) . . ?
O7 Ti1 Ti2 41.03(13) . . ?
O00A Ti2 Ti1 127.21(16) 2_666 . ?
O00A Ti2 O00E 94.5(2) 2_666 . ?
O00A Ti2 O00T 99.7(2) 2_666 . ?
O00A Ti2 O7 163.74(19) 2_666 . ?
O00A Ti2 O18 87.1(2) 2_666 . ?
O00A Ti2 O50 99.8(2) 2_666 . ?
O00E Ti2 Ti1 35.47(13) . . ?
O00E Ti2 O7 75.53(17) . . ?
O00E Ti2 O18 84.59(18) . . ?
O00T Ti2 Ti1 127.48(16) . . ?
O00T Ti2 O00E 162.6(2) . . ?
O00T Ti2 O7 88.27(19) . . ?
O00T Ti2 O18 86.09(19) . . ?
O7 Ti2 Ti1 40.52(11) . . ?
O7 Ti2 O18 79.30(18) . . ?
O18 Ti2 Ti1 75.49(14) . . ?
O50 Ti2 Ti1 97.31(16) . . ?
O50 Ti2 O00E 91.21(19) . . ?
O50 Ti2 O00T 96.23(19) . . ?
O50 Ti2 O7 93.3(2) . . ?
O50 Ti2 O18 172.2(2) . . ?
O00B Ti3 O00F 90.4(2) . . ?
O00B Ti3 O00G 160.3(2) . . ?
O00B Ti3 O00J 96.9(2) . . ?
O00B Ti3 O00Q 86.79(19) . . ?
O00F Ti3 O00G 82.5(2) . . ?
O00F Ti3 O00J 165.5(2) . . ?
O00F Ti3 O00Q 89.24(19) . . ?
O00G Ti3 O00Q 74.82(19) . . ?
O00J Ti3 O00G 86.5(2) . . ?
O00J Ti3 O00Q 78.8(2) . . ?
O7 Ti3 O00B 103.5(2) . . ?
O7 Ti3 O00F 95.28(18) . . ?
O7 Ti3 O00G 95.47(19) . . ?
O7 Ti3 O00J 95.1(2) . . ?
O7 Ti3 O00Q 168.7(2) . . ?
O00B Ti4 Ti5 37.74(12) . . ?
O00B Ti4 O00X 70.7(2) . . ?
O00T Ti4 Ti5 123.74(18) . . ?
O00T Ti4 O00B 88.7(2) . . ?
O00T Ti4 O00X 159.1(3) . . ?
O00T Ti4 O00Y 93.0(2) . . ?
O00T Ti4 O017 102.6(3) . . ?
O00T Ti4 O19 91.0(2) . . ?
O00X Ti4 Ti5 35.44(16) . . ?
O00Y Ti4 Ti5 97.7(2) . . ?
O00Y Ti4 O00B 86.5(2) . . ?
O00Y Ti4 O00X 89.5(2) . . ?
O017 Ti4 Ti5 131.5(3) . . ?
O017 Ti4 O00B 168.7(3) . . ?
O017 Ti4 O00X 98.0(3) . . ?
O017 Ti4 O00Y 93.0(3) . . ?
O017 Ti4 O19 92.5(3) . . ?
O19 Ti4 Ti5 74.63(18) . . ?
O19 Ti4 O00B 87.1(2) . . ?
O19 Ti4 O00X 84.4(2) . . ?
O19 Ti4 O00Y 172.3(3) . . ?
O00B Ti5 Ti4 40.21(15) . . ?
O00B Ti5 O00W 90.7(2) . . ?
O00B Ti5 O1 86.21(19) . . ?
O00B Ti5 O20 86.73(19) . . ?
O00W Ti5 Ti4 104.97(19) . . ?
O00W Ti5 O1 89.2(2) . . ?
O00W Ti5 O20 171.7(2) . . ?
O00X Ti5 Ti4 40.78(16) . . ?
O00X Ti5 O00B 78.2(2) . . ?
O00X Ti5 O00W 94.7(2) . . ?
O00X Ti5 O1 163.9(2) . . ?
O00X Ti5 O20 92.5(2) . . ?
O1 Ti5 Ti4 123.18(13) . . ?
O013 Ti5 Ti4 138.6(3) . . ?
O013 Ti5 O00B 177.9(3) . . ?
O013 Ti5 O00W 91.4(2) . . ?
O013 Ti5 O00X 101.3(3) . . ?
O013 Ti5 O1 94.2(3) . . ?
O013 Ti5 O20 91.2(2) . . ?
O20 Ti5 Ti4 77.98(17) . . ?
O20 Ti5 O1 82.7(2) . . ?
C11 O00A Ti2 160.1(4) . 2_666 ?
Ti3 O00B Ti4 121.4(2) . . ?
Ti3 O00B Ti5 133.0(3) . . ?
Ti5 O00B Ti4 102.0(2) . . ?
Ti1 O00E Ti2 107.0(2) . . ?
C03T O00E Ti1 133.3(5) . . ?
C03T O00E Ti2 119.0(5) . . ?
C107 O00F Ti3 134.3(5) . . ?
C58 O00G Ti3 134.4(4) . . ?
C17 O00I Ti1 157.7(5) . . ?
C95 O00J Ti3 131.8(5) . . ?
C33 O00K Ti1 152.2(4) . . ?
C83 O00N Ti1 128.3(5) . . ?
C65 O00Q Ti3 134.6(5) . . ?
Ti4 O00T Ti2 150.8(3) . . ?
C65 O00W Ti5 131.6(5) . . ?
Ti5 O00X Ti4 103.8(2) . . ?
C76 O00X Ti4 130.6(7) . . ?
C76 O00X Ti5 124.8(7) . . ?
C95 O00Y Ti4 126.0(5) . . ?
C107 O1 Ti5 134.2(5) . . ?
C58 O2 Ti1 134.1(5) . . ?
Ti1 O7 Ti2 98.45(17) . . ?
Ti3 O7 Ti1 132.4(3) . . ?
Ti3 O7 Ti2 128.5(2) . . ?
C72 O013 Ti5 171.0(10) . . ?
C78 O017 Ti4 145.8(7) . . ?
C83 O18 Ti2 129.5(5) . . ?
C01L O19 Ti4 131.2(5) . . ?
C01L O20 Ti5 127.3(5) . . ?
C45 O50 Ti2 136.3(4) . . ?
C27 C1 C4 110.6(9) . . ?
C27 C1 C5 114.2(8) . . ?
C3 C1 C27 109.6(8) . . ?
C3 C1 C4 106.5(10) . . ?
C3 C1 C5 110.2(10) . . ?
C5 C1 C4 105.4(8) . . ?
O19 C01L O20 127.4(7) . . ?
O19 C01L C01V 116.0(8) . . ?
O20 C01L C01V 116.7(8) . . ?
C02C C01V C01L 123.9(8) . . ?
C02C C01V C02Q 115.6(7) . . ?
C02Q C01V C01L 120.5(8) . . ?
F23 C02C C01V 120.0(6) . . ?
F23 C02C C81 115.3(8) . . ?
C01V C02C C81 124.7(9) . . ?
F22 C02Q C01V 122.2(7) . . ?
F22 C02Q C92 116.6(8) . . ?
C92 C02Q C01V 121.2(9) . . ?
O00E C03T C03D 113.0(8) . . ?
O00E C03T C114 155.2(18) . . ?
C03Y C03T O00E 113.1(8) . . ?
C03Y C03T C03D 111.4(9) . . ?
C03Y C03T C114 89.2(17) . . ?
C03T C03Y H03A 109.5 . . ?
C03T C03Y H03B 109.5 . . ?
C03T C03Y H03C 109.5 . . ?
H03A C03Y H03B 109.5 . . ?
H03A C03Y H03C 109.5 . . ?
H03B C03Y H03C 109.5 . . ?
C10 C9 H9 118.5 . . ?
C10 C9 C27 122.9(8) . . ?
C27 C9 H9 118.5 . . ?
C9 C10 C15 119.3(7) . . ?
C11 C10 C9 118.3(7) . . ?
C11 C10 C15 122.4(7) . . ?
O00A C11 C10 120.0(6) . . ?
O00A C11 C12 118.3(6) . . ?
C10 C11 C12 121.8(7) . . ?
C11 C12 C14 119.7(7) . . ?
C13 C12 C11 117.1(7) . . ?
C13 C12 C14 123.1(6) . . ?
C12 C13 H13 118.2 . . ?
C27 C13 C12 123.7(7) . . ?
C27 C13 H13 118.2 . . ?
C12 C14 H14A 108.8 . . ?
C12 C14 H14B 108.8 . . ?
C12 C14 C46 113.7(6) . 2_666 ?
H14A C14 H14B 107.7 . . ?
C46 C14 H14A 108.8 2_666 . ?
C46 C14 H14B 108.8 2_666 . ?
C10 C15 H15A 108.8 . . ?
C10 C15 H15B 108.8 . . ?
H15A C15 H15B 107.7 . . ?
C16 C15 C10 113.9(8) . . ?
C16 C15 H15A 108.8 . . ?
C16 C15 H15B 108.8 . . ?
C17 C16 C15 120.3(7) . . ?
C17 C16 C23 111.4(10) . . ?
C22 C16 C15 117.1(12) . . ?
C22 C16 C17 120.3(11) . . ?
C23 C16 C15 126.1(9) . . ?
O00I C17 C16 117.2(8) . . ?
O00I C17 C18 121.4(7) . . ?
C18 C17 C16 121.4(8) . . ?
C17 C18 C57 121.9(7) . . ?
C17 C18 C19 110.0(11) . . ?
C17 C18 C25 123.3(10) . . ?
C19 C18 C57 126.7(11) . . ?
C25 C18 C57 113.2(10) . . ?
C9 C27 C1 123.6(7) . . ?
C13 C27 C1 120.1(7) . . ?
C13 C27 C9 116.1(8) . . ?
C48 C29 C26 105.9(10) . . ?
C48 C29 C31 112.2(10) . . ?
C48 C29 C32 113.9(10) . . ?
C48 C29 C21 113.8(10) . . ?
C48 C29 C28 115.0(10) . . ?
C48 C29 C30 102.9(10) . . ?
C31 C29 C26 105.2(14) . . ?
C32 C29 C26 100.3(15) . . ?
C32 C29 C31 117.5(15) . . ?
C21 C29 C30 98.5(16) . . ?
C28 C29 C21 120.0(14) . . ?
C28 C29 C30 102.4(15) . . ?
O00K C33 C34 120.1(7) . . ?
O00K C33 C38 118.9(7) . . ?
C38 C33 C34 121.0(6) . . ?
C33 C34 C57 120.6(6) . . ?
C35 C34 C33 118.5(7) . . ?
C35 C34 C57 120.8(8) . . ?
C34 C35 H35 118.6 . . ?
C36 C35 C34 122.9(8) . . ?
C36 C35 H35 118.6 . . ?
C35 C36 C37 116.6(7) . . ?
C35 C36 C39 121.1(8) . . ?
C37 C36 C39 122.2(7) . . ?
C36 C37 H37 118.4 . . ?
C36 C37 C38 123.2(8) . . ?
C38 C37 H37 118.4 . . ?
C33 C38 C37 117.5(7) . . ?
C33 C38 C43 120.7(6) . . ?
C37 C38 C43 121.8(7) . . ?
C36 C39 C40 111.3(7) . . ?
C36 C39 C41 107.1(6) . . ?
C36 C39 C42 110.2(7) . . ?
C40 C39 C42 109.7(7) . . ?
C41 C39 C40 110.7(8) . . ?
C41 C39 C42 107.8(8) . . ?
C39 C40 H40A 109.5 . . ?
C39 C40 H40B 109.5 . . ?
C39 C40 H40C 109.5 . . ?
H40A C40 H40B 109.5 . . ?
H40A C40 H40C 109.5 . . ?
H40B C40 H40C 109.5 . . ?
C39 C41 H41A 109.5 . . ?
C39 C41 H41B 109.5 . . ?
C39 C41 H41C 109.5 . . ?
H41A C41 H41B 109.5 . . ?
H41A C41 H41C 109.5 . . ?
H41B C41 H41C 109.5 . . ?
C39 C42 H42A 109.5 . . ?
C39 C42 H42B 109.5 . . ?
C39 C42 H42C 109.5 . . ?
H42A C42 H42B 109.5 . . ?
H42A C42 H42C 109.5 . . ?
H42B C42 H42C 109.5 . . ?
C38 C43 H43A 108.8 . . ?
C38 C43 H43B 108.8 . . ?
H43A C43 H43B 107.7 . . ?
C44 C43 C38 113.8(6) . . ?
C44 C43 H43A 108.8 . . ?
C44 C43 H43B 108.8 . . ?
C45 C44 C43 122.3(6) . . ?
C45 C44 C49 117.0(8) . . ?
C49 C44 C43 120.7(7) . . ?
O50 C45 C44 118.9(7) . . ?
O50 C45 C46 121.2(7) . . ?
C46 C45 C44 119.9(6) . . ?
C45 C46 C14 121.5(6) . 2_666 ?
C47 C46 C14 118.1(8) . 2_666 ?
C47 C46 C45 120.4(8) . . ?
C46 C47 H47 119.3 . . ?
C46 C47 C48 121.4(8) . . ?
C48 C47 H47 119.3 . . ?
C47 C48 C29 120.9(8) . . ?
C49 C48 C29 122.8(8) . . ?
C49 C48 C47 116.4(6) . . ?
C44 C49 H49 117.8 . . ?
C48 C49 C44 124.4(8) . . ?
C48 C49 H49 117.8 . . ?
C79 C54 C95 120.8(11) . . ?
C85 C54 C79 118.7(10) . . ?
C85 C54 C95 120.3(11) . . ?
F1 C55 C84 122.3(8) . . ?
F1 C55 C86 116.7(10) . . ?
C84 C55 C86 121.0(10) . . ?
F12 C56 C84 121.3(7) . . ?
C87 C56 F12 116.8(10) . . ?
C87 C56 C84 121.8(10) . . ?
C18 C57 H57A 108.3 . . ?
C18 C57 H57B 108.3 . . ?
C34 C57 C18 116.0(7) . . ?
C34 C57 H57A 108.3 . . ?
C34 C57 H57B 108.3 . . ?
H57A C57 H57B 107.4 . . ?
O00G C58 C59 115.7(6) . . ?
O2 C58 O00G 125.9(7) . . ?
O2 C58 C59 118.4(7) . . ?
C60 C59 C58 122.0(8) . . ?
C64 C59 C58 120.6(6) . . ?
C64 C59 C60 117.3(8) . . ?
F6 C60 C59 120.5(8) . . ?
F6 C60 C61 119.3(7) . . ?
C61 C60 C59 120.1(9) . . ?
F5 C61 C60 118.6(9) . . ?
C62 C61 F5 119.8(9) . . ?
C62 C61 C60 121.6(7) . . ?
F4 C62 C61 119.8(8) . . ?
F4 C62 C63 120.0(10) . . ?
C61 C62 C63 120.2(9) . . ?
F3 C63 C62 120.2(10) . . ?
F3 C63 C64 121.0(8) . . ?
C62 C63 C64 118.8(10) . . ?
F2 C64 C59 122.4(8) . . ?
F2 C64 C63 115.6(8) . . ?
C59 C64 C63 121.9(7) . . ?
O00Q C65 O00W 127.0(6) . . ?
O00Q C65 C66 117.4(7) . . ?
O00W C65 C66 115.6(6) . . ?
C67 C66 C65 121.2(7) . . ?
C67 C66 C71 116.9(7) . . ?
C71 C66 C65 121.8(8) . . ?
F7 C67 C66 121.9(6) . . ?
F7 C67 C68 115.5(8) . . ?
C66 C67 C68 122.6(8) . . ?
F8 C68 C67 120.6(8) . . ?
F8 C68 C69 121.0(7) . . ?
C69 C68 C67 118.4(9) . . ?
F9 C69 C68 118.6(9) . . ?
C70 C69 F9 121.3(8) . . ?
C70 C69 C68 120.2(7) . . ?
F10 C70 C71 119.1(9) . . ?
C69 C70 F10 120.1(7) . . ?
C69 C70 C71 120.7(8) . . ?
F11 C71 C66 121.9(7) . . ?
F11 C71 C70 117.0(8) . . ?
C66 C71 C70 121.1(9) . . ?
O013 C72 H72 97.0 . . ?
C73 C72 O013 116.1(10) . . ?
C73 C72 H72 97.0 . . ?
C74 C72 O013 114.8(9) . . ?
C74 C72 H72 97.0 . . ?
C74 C72 C73 124.7(16) . . ?
C72 C73 H73A 109.5 . . ?
C72 C73 H73B 109.5 . . ?
C72 C73 H73C 109.5 . . ?
H73A C73 H73B 109.5 . . ?
H73A C73 H73C 109.5 . . ?
H73B C73 H73C 109.5 . . ?
C72 C74 H74A 109.5 . . ?
C72 C74 H74B 109.5 . . ?
C72 C74 H74C 109.5 . . ?
H74A C74 H74B 109.5 . . ?
H74A C74 H74C 109.5 . . ?
H74B C74 H74C 109.5 . . ?
H75A C75 H75B 109.5 . . ?
H75A C75 H75C 109.5 . . ?
H75B C75 H75C 109.5 . . ?
C76 C75 H75A 109.5 . . ?
C76 C75 H75B 109.5 . . ?
C76 C75 H75C 109.5 . . ?
O00X C76 C75 107.6(8) . . ?
O00X C76 H76 109.6 . . ?
O00X C76 C77 107.3(8) . . ?
C75 C76 H76 109.6 . . ?
C75 C76 C77 113.1(11) . . ?
C77 C76 H76 109.6 . . ?
C76 C77 H77A 109.5 . . ?
C76 C77 H77B 109.5 . . ?
C76 C77 H77C 109.5 . . ?
H77A C77 H77B 109.5 . . ?
H77A C77 H77C 109.5 . . ?
H77B C77 H77C 109.5 . . ?
O017 C78 H78 110.8 . . ?
O017 C78 C80 111.3(10) . . ?
C80 C78 H78 110.8 . . ?
C82 C78 O017 111.9(13) . . ?
C82 C78 H78 110.8 . . ?
C82 C78 C80 100.8(13) . . ?
F13 C79 C54 121.5(10) . . ?
F13 C79 C88 114.3(13) . . ?
C88 C79 C54 124.0(13) . . ?
F24 C81 C02C 121.7(8) . . ?
F24 C81 C93 119.9(7) . . ?
C02C C81 C93 118.3(9) . . ?
C1 C3 H3A 109.5 . . ?
C1 C3 H3B 109.5 . . ?
C1 C3 H3C 109.5 . . ?
H3A C3 H3B 109.5 . . ?
H3A C3 H3C 109.5 . . ?
H3B C3 H3C 109.5 . . ?
C1 C4 H4A 109.5 . . ?
C1 C4 H4B 109.5 . . ?
C1 C4 H4C 109.5 . . ?
H4A C4 H4B 109.5 . . ?
H4A C4 H4C 109.5 . . ?
H4B C4 H4C 109.5 . . ?
C1 C5 H5A 109.5 . . ?
C1 C5 H5B 109.5 . . ?
C1 C5 H5C 109.5 . . ?
H5A C5 H5B 109.5 . . ?
H5A C5 H5C 109.5 . . ?
H5B C5 H5C 109.5 . . ?
O00N C83 O18 127.4(6) . . ?
O00N C83 C84 116.2(8) . . ?
O18 C83 C84 116.3(8) . . ?
C55 C84 C83 122.3(9) . . ?
C56 C84 C55 116.5(8) . . ?
C56 C84 C83 121.2(9) . . ?
F65 C85 C54 120.3(10) . . ?
F65 C85 C89 116.4(12) . . ?
C54 C85 C89 123.3(13) . . ?
F75 C86 C55 119.8(11) . . ?
C90 C86 F75 119.4(9) . . ?
C90 C86 C55 120.8(11) . . ?
C56 C87 F15 119.5(11) . . ?
C90 C87 F15 118.8(8) . . ?
C90 C87 C56 121.7(11) . . ?
F16 C88 C79 122.9(13) . . ?
F16 C88 C91 124.0(11) . . ?
C79 C88 C91 112.7(13) . . ?
F30 C89 C85 123.4(13) . . ?
F30 C89 C91 122.0(10) . . ?
C91 C89 C85 114.2(12) . . ?
F14 C90 C86 121.0(10) . . ?
F14 C90 C87 120.6(11) . . ?
C86 C90 C87 118.2(9) . . ?
F29 C91 C88 113.7(13) . . ?
F29 C91 C89 119.7(12) . . ?
C89 C91 C88 126.6(10) . . ?
F25 C92 C02Q 118.7(9) . . ?
F25 C92 C93 120.2(7) . . ?
C93 C92 C02Q 121.1(9) . . ?
F26 C93 C81 119.6(9) . . ?
F26 C93 C92 121.4(9) . . ?
C92 C93 C81 119.0(8) . . ?
O00J C95 O00Y 125.9(6) . . ?
O00J C95 C54 116.8(8) . . ?
O00Y C95 C54 117.3(8) . . ?
O00F C107 C108 114.7(6) . . ?
O1 C107 O00F 125.0(7) . . ?
O1 C107 C108 120.3(6) . . ?
C109 C108 C107 121.0(7) . . ?
C113 C108 C107 122.7(6) . . ?
C113 C108 C109 116.2(7) . . ?
F17 C109 C108 121.2(7) . . ?
F17 C109 C110 118.0(7) . . ?
C110 C109 C108 120.8(8) . . ?
F18 C110 C109 118.0(8) . . ?
F18 C110 C111 120.8(7) . . ?
C111 C110 C109 121.1(7) . . ?
F19 C111 C110 120.5(8) . . ?
F19 C111 C112 120.3(9) . . ?
C110 C111 C112 119.2(7) . . ?
F20 C112 C111 118.8(7) . . ?
F20 C112 C113 121.4(7) . . ?
C113 C112 C111 119.8(8) . . ?
F21 C113 C108 121.1(6) . . ?
F21 C113 C112 116.0(7) . . ?
C112 C113 C108 122.9(7) . . ?
C03T C03D H03D 109.5 . . ?
C03T C03D H03E 109.5 . . ?
C03T C03D H03F 109.5 . . ?
H03D C03D H03E 109.5 . . ?
H03D C03D H03F 109.5 . . ?
H03E C03D H03F 109.5 . . ?
H6A C6 H6B 109.5 . . ?
H6A C6 H6C 109.5 . . ?
H6B C6 H6C 109.5 . . ?
C51 C6 H6A 109.5 . . ?
C51 C6 H6B 109.5 . . ?
C51 C6 H6C 109.5 . . ?
H7A C7 H7B 109.5 . . ?
H7A C7 H7C 109.5 . . ?
H7B C7 H7C 109.5 . . ?
C51 C7 H7A 109.5 . . ?
C51 C7 H7B 109.5 . . ?
C51 C7 H7C 109.5 . . ?
H8A C8 H8B 109.5 . . ?
H8A C8 H8C 109.5 . . ?
H8B C8 H8C 109.5 . . ?
C51 C8 H8A 109.5 . . ?
C51 C8 H8B 109.5 . . ?
C51 C8 H8C 109.5 . . ?
C18 C19 H19 116.3 . . ?
C20 C19 C18 127(2) . . ?
C20 C19 H19 116.3 . . ?
C19 C20 C51 114(2) . . ?
C22 C20 C19 120(2) . . ?
C22 C20 C51 126.2(19) . . ?
C16 C22 H22 121.1 . . ?
C20 C22 C16 117.8(18) . . ?
C20 C22 H22 121.1 . . ?
C29 C26 H26A 109.5 . . ?
C29 C26 H26B 109.5 . . ?
C29 C26 H26C 109.5 . . ?
H26A C26 H26B 109.5 . . ?
H26A C26 H26C 109.5 . . ?
H26B C26 H26C 109.5 . . ?
C29 C31 H31A 109.5 . . ?
C29 C31 H31B 109.5 . . ?
C29 C31 H31C 109.5 . . ?
H31A C31 H31B 109.5 . . ?
H31A C31 H31C 109.5 . . ?
H31B C31 H31C 109.5 . . ?
C29 C32 H32A 109.5 . . ?
C29 C32 H32B 109.5 . . ?
C29 C32 H32C 109.5 . . ?
H32A C32 H32B 109.5 . . ?
H32A C32 H32C 109.5 . . ?
H32B C32 H32C 109.5 . . ?
C6 C51 C20 104.5(17) . . ?
C7 C51 C6 109(2) . . ?
C7 C51 C8 97(2) . . ?
C7 C51 C20 109.4(17) . . ?
C8 C51 C6 119(2) . . ?
C8 C51 C20 117.7(17) . . ?
H2A C2 H2B 109.5 . . ?
H2A C2 H2C 109.5 . . ?
H2B C2 H2C 109.5 . . ?
C52 C2 H2A 109.5 . . ?
C52 C2 H2B 109.5 . . ?
C52 C2 H2C 109.5 . . ?
C29 C21 H21A 109.5 . . ?
C29 C21 H21B 109.5 . . ?
C29 C21 H21C 109.5 . . ?
H21A C21 H21B 109.5 . . ?
H21A C21 H21C 109.5 . . ?
H21B C21 H21C 109.5 . . ?
C16 C23 H23 117.0 . . ?
C24 C23 C16 126.1(14) . . ?
C24 C23 H23 117.0 . . ?
C23 C24 C25 118.5(15) . . ?
C23 C24 C52 117.3(14) . . ?
C25 C24 C52 123.7(16) . . ?
C18 C25 H25 121.7 . . ?
C24 C25 C18 116.7(16) . . ?
C24 C25 H25 121.7 . . ?
C29 C28 H28A 109.5 . . ?
C29 C28 H28B 109.5 . . ?
C29 C28 H28C 109.5 . . ?
H28A C28 H28B 109.5 . . ?
H28A C28 H28C 109.5 . . ?
H28B C28 H28C 109.5 . . ?
C29 C30 H30A 109.5 . . ?
C29 C30 H30B 109.5 . . ?
C29 C30 H30C 109.5 . . ?
H30A C30 H30B 109.5 . . ?
H30A C30 H30C 109.5 . . ?
H30B C30 H30C 109.5 . . ?
H50A C50 H50B 109.5 . . ?
H50A C50 H50C 109.5 . . ?
H50B C50 H50C 109.5 . . ?
C52 C50 H50A 109.5 . . ?
C52 C50 H50B 109.5 . . ?
C52 C50 H50C 109.5 . . ?
C24 C52 C2 107.8(14) . . ?
C24 C52 C50 106.0(13) . . ?
C24 C52 C53 110.2(13) . . ?
C50 C52 C2 114.8(15) . . ?
C53 C52 C2 115.3(14) . . ?
C53 C52 C50 102.4(14) . . ?
C52 C53 H53A 109.5 . . ?
C52 C53 H53B 109.5 . . ?
C52 C53 H53C 109.5 . . ?
H53A C53 H53B 109.5 . . ?
H53A C53 H53C 109.5 . . ?
H53B C53 H53C 109.5 . . ?
C03T C114 H11A 109.5 . . ?
C03T C114 H11B 109.5 . . ?
C03T C114 H11C 109.5 . . ?
H11A C114 H11B 109.5 . . ?
H11A C114 H11C 109.5 . . ?
H11B C114 H11C 109.5 . . ?
C78 C80 H80A 109.5 . . ?
C78 C80 H80B 109.5 . . ?
C78 C80 H80C 109.5 . . ?
H80A C80 H80B 109.5 . . ?
H80A C80 H80C 109.5 . . ?
H80B C80 H80C 109.5 . . ?
C78 C82 H82A 109.5 . . ?
C78 C82 H82B 109.5 . . ?
C78 C82 H82C 109.5 . . ?
H82A C82 H82B 109.5 . . ?
H82A C82 H82C 109.5 . . ?
H82B C82 H82C 109.5 . . ?

loop_
_geom_bond_atom_site_label_1
_geom_bond_atom_site_label_2
_geom_bond_distance
_geom_bond_site_symmetry_2
_geom_bond_publ_flag
Ti1 Ti2 3.2071(18) . ?
Ti1 O00E 1.946(5) . ?
Ti1 O00I 1.792(4) . ?
Ti1 O00K 1.801(4) . ?
Ti1 O00N 2.085(4) . ?
Ti1 O2 2.067(4) . ?
Ti1 O7 2.107(4) . ?
Ti2 O00A 1.784(5) 2_666 ?
Ti2 O00E 2.044(4) . ?
Ti2 O00T 1.896(5) . ?
Ti2 O7 2.128(5) . ?
Ti2 O18 2.134(5) . ?
Ti2 O50 1.840(4) . ?
Ti3 O00B 1.818(5) . ?
Ti3 O00F 1.992(5) . ?
Ti3 O00G 2.039(5) . ?
Ti3 O00J 2.035(4) . ?
Ti3 O00Q 2.160(5) . ?
Ti3 O7 1.767(4) . ?
Ti4 Ti5 3.195(2) . ?
Ti4 O00B 2.109(6) . ?
Ti4 O00T 1.731(5) . ?
Ti4 O00X 2.149(6) . ?
Ti4 O00Y 2.079(5) . ?
Ti4 O017 1.770(7) . ?
Ti4 O19 2.047(5) . ?
Ti5 O00B 2.000(5) . ?
Ti5 O00W 2.011(5) . ?
Ti5 O00X 1.908(7) . ?
Ti5 O1 2.091(6) . ?
Ti5 O013 1.729(5) . ?
Ti5 O20 2.032(5) . ?
F1 C55 1.321(12) . ?
F2 C64 1.337(9) . ?
F3 C63 1.331(12) . ?
F4 C62 1.341(11) . ?
F5 C61 1.355(9) . ?
F6 C60 1.313(10) . ?
F7 C67 1.336(9) . ?
F8 C68 1.324(11) . ?
F9 C69 1.340(8) . ?
F10 C70 1.345(9) . ?
F11 C71 1.335(10) . ?
F12 C56 1.366(12) . ?
F13 C79 1.371(14) . ?
F14 C90 1.333(10) . ?
F15 C87 1.386(13) . ?
F16 C88 1.331(16) . ?
F17 C109 1.341(9) . ?
F18 C110 1.356(9) . ?
F19 C111 1.332(9) . ?
F20 C112 1.327(10) . ?
F21 C113 1.333(8) . ?
F22 C02Q 1.335(10) . ?
F23 C02C 1.340(10) . ?
F24 C81 1.312(10) . ?
F25 C92 1.356(10) . ?
F26 C93 1.314(9) . ?
F29 C91 1.357(12) . ?
F30 C89 1.267(15) . ?
F65 C85 1.304(15) . ?
F75 C86 1.364(13) . ?
O00A C11 1.372(9) . ?
O00E C03T 1.519(9) . ?
O00F C107 1.268(8) . ?
O00G C58 1.256(9) . ?
O00I C17 1.344(9) . ?
O00J C95 1.237(10) . ?
O00K C33 1.342(8) . ?
O00N C83 1.249(10) . ?
O00Q C65 1.218(9) . ?
O00W C65 1.273(9) . ?
O00X C76 1.473(9) . ?
O00Y C95 1.267(10) . ?
O1 C107 1.245(9) . ?
O2 C58 1.253(8) . ?
O013 C72 1.396(12) . ?
O017 C78 1.498(15) . ?
O18 C83 1.254(9) . ?
O19 C01L 1.238(9) . ?
O20 C01L 1.261(10) . ?
O50 C45 1.373(7) . ?
C1 C27 1.506(12) . ?
C1 C3 1.492(9) . ?
C1 C4 1.517(9) . ?
C1 C5 1.511(9) . ?
C01L C01V 1.524(9) . ?
C01V C02C 1.357(12) . ?
C01V C02Q 1.395(12) . ?
C02C C81 1.373(10) . ?
C02Q C92 1.377(11) . ?
C03T C03Y 1.439(14) . ?
C03T C03D 1.553(13) . ?
C03T C114 1.67(4) . ?
C03Y H03A 0.9800 . ?
C03Y H03B 0.9800 . ?
C03Y H03C 0.9800 . ?
C9 H9 0.9500 . ?
C9 C10 1.389(11) . ?
C9 C27 1.403(12) . ?
C10 C11 1.381(10) . ?
C10 C15 1.533(10) . ?
C11 C12 1.406(10) . ?
C12 C13 1.397(11) . ?
C12 C14 1.501(10) . ?
C13 H13 0.9500 . ?
C13 C27 1.388(11) . ?
C14 H14A 0.9900 . ?
C14 H14B 0.9900 . ?
C14 C46 1.525(11) 2_666 ?
C15 H15A 0.9900 . ?
C15 H15B 0.9900 . ?
C15 C16 1.473(12) . ?
C16 C17 1.421(10) . ?
C16 C22 1.42(2) . ?
C16 C23 1.435(18) . ?
C17 C18 1.384(12) . ?
C18 C57 1.503(11) . ?
C18 C19 1.45(2) . ?
C18 C25 1.406(18) . ?
C29 C48 1.510(10) . ?
C29 C26 1.539(11) . ?
C29 C31 1.525(10) . ?
C29 C32 1.522(10) . ?
C29 C21 1.526(10) . ?
C29 C28 1.525(10) . ?
C29 C30 1.533(11) . ?
C33 C34 1.399(11) . ?
C33 C38 1.390(10) . ?
C34 C35 1.385(10) . ?
C34 C57 1.501(11) . ?
C35 H35 0.9500 . ?
C35 C36 1.385(11) . ?
C36 C37 1.387(12) . ?
C36 C39 1.533(10) . ?
C37 H37 0.9500 . ?
C37 C38 1.403(9) . ?
C38 C43 1.527(11) . ?
C39 C40 1.549(8) . ?
C39 C41 1.545(8) . ?
C39 C42 1.556(8) . ?
C40 H40A 0.9800 . ?
C40 H40B 0.9800 . ?
C40 H40C 0.9800 . ?
C41 H41A 0.9800 . ?
C41 H41B 0.9800 . ?
C41 H41C 0.9800 . ?
C42 H42A 0.9800 . ?
C42 H42B 0.9800 . ?
C42 H42C 0.9800 . ?
C43 H43A 0.9900 . ?
C43 H43B 0.9900 . ?
C43 C44 1.507(11) . ?
C44 C45 1.405(11) . ?
C44 C49 1.407(9) . ?
C45 C46 1.392(11) . ?
C46 C47 1.385(9) . ?
C47 H47 0.9500 . ?
C47 C48 1.407(12) . ?
C48 C49 1.375(12) . ?
C49 H49 0.9500 . ?
C54 C79 1.405(17) . ?
C54 C85 1.382(17) . ?
C54 C95 1.510(11) . ?
C55 C84 1.376(14) . ?
C55 C86 1.390(12) . ?
C56 C84 1.365(13) . ?
C56 C87 1.360(12) . ?
C57 H57A 0.9900 . ?
C57 H57B 0.9900 . ?
C58 C59 1.499(11) . ?
C59 C60 1.388(9) . ?
C59 C64 1.386(12) . ?
C60 C61 1.377(13) . ?
C61 C62 1.352(14) . ?
C62 C63 1.362(12) . ?
C63 C64 1.392(13) . ?
C65 C66 1.516(9) . ?
C66 C67 1.353(12) . ?
C66 C71 1.380(11) . ?
C67 C68 1.402(10) . ?
C68 C69 1.379(12) . ?
C69 C70 1.326(13) . ?
C70 C71 1.397(10) . ?
C72 H72 1.0000 . ?
C72 C73 1.382(12) . ?
C72 C74 1.358(12) . ?
C73 H73A 0.9800 . ?
C73 H73B 0.9800 . ?
C73 H73C 0.9800 . ?
C74 H74A 0.9800 . ?
C74 H74B 0.9800 . ?
C74 H74C 0.9800 . ?
C75 H75A 0.9800 . ?
C75 H75B 0.9800 . ?
C75 H75C 0.9800 . ?
C75 C76 1.497(14) . ?
C76 H76 1.0000 . ?
C76 C77 1.539(14) . ?
C77 H77A 0.9800 . ?
C77 H77B 0.9800 . ?
C77 H77C 0.9800 . ?
C78 H78 1.0000 . ?
C78 C80 1.541(19) . ?
C78 C82 1.467(18) . ?
C79 C88 1.384(15) . ?
C81 C93 1.382(13) . ?
C3 H3A 0.9800 . ?
C3 H3B 0.9800 . ?
C3 H3C 0.9800 . ?
C4 H4A 0.9800 . ?
C4 H4B 0.9800 . ?
C4 H4C 0.9800 . ?
C5 H5A 0.9800 . ?
C5 H5B 0.9800 . ?
C5 H5C 0.9800 . ?
C83 C84 1.498(10) . ?
C85 C89 1.401(14) . ?
C86 C90 1.348(15) . ?
C87 C90 1.350(15) . ?
C88 C91 1.452(17) . ?
C89 C91 1.403(17) . ?
C92 C93 1.365(13) . ?
C107 C108 1.502(10) . ?
C108 C109 1.409(10) . ?
C108 C113 1.382(11) . ?
C109 C110 1.377(11) . ?
C110 C111 1.360(12) . ?
C111 C112 1.386(12) . ?
C112 C113 1.361(10) . ?
C03D H03D 0.9800 . ?
C03D H03E 0.9800 . ?
C03D H03F 0.9800 . ?
C6 H6A 0.9800 . ?
C6 H6B 0.9800 . ?
C6 H6C 0.9800 . ?
C6 C51 1.473(17) . ?
C7 H7A 0.9800 . ?
C7 H7B 0.9800 . ?
C7 H7C 0.9800 . ?
C7 C51 1.466(17) . ?
C8 H8A 0.9800 . ?
C8 H8B 0.9800 . ?
C8 H8C 0.9800 . ?
C8 C51 1.470(17) . ?
C19 H19 0.9500 . ?
C19 C20 1.35(3) . ?
C20 C22 1.32(3) . ?
C20 C51 1.63(3) . ?
C22 H22 0.9500 . ?
C26 H26A 0.9800 . ?
C26 H26B 0.9800 . ?
C26 H26C 0.9800 . ?
C31 H31A 0.9800 . ?
C31 H31B 0.9800 . ?
C31 H31C 0.9800 . ?
C32 H32A 0.9800 . ?
C32 H32B 0.9800 . ?
C32 H32C 0.9800 . ?
C2 H2A 0.9800 . ?
C2 H2B 0.9800 . ?
C2 H2C 0.9800 . ?
C2 C52 1.567(13) . ?
C21 H21A 0.9800 . ?
C21 H21B 0.9800 . ?
C21 H21C 0.9800 . ?
C23 H23 0.9500 . ?
C23 C24 1.38(2) . ?
C24 C25 1.38(2) . ?
C24 C52 1.55(2) . ?
C25 H25 0.9500 . ?
C28 H28A 0.9800 . ?
C28 H28B 0.9800 . ?
C28 H28C 0.9800 . ?
C30 H30A 0.9800 . ?
C30 H30B 0.9800 . ?
C30 H30C 0.9800 . ?
C50 H50A 0.9800 . ?
C50 H50B 0.9800 . ?
C50 H50C 0.9800 . ?
C50 C52 1.563(13) . ?
C52 C53 1.562(13) . ?
C53 H53A 0.9800 . ?
C53 H53B 0.9800 . ?
C53 H53C 0.9800 . ?
C114 H11A 0.9800 . ?
C114 H11B 0.9800 . ?
C114 H11C 0.9800 . ?
C80 H80A 0.9800 . ?
C80 H80B 0.9800 . ?
C80 H80C 0.9800 . ?
C82 H82A 0.9800 . ?
C82 H82B 0.9800 . ?
C82 H82C 0.9800 . ?

loop_
_geom_torsion_atom_site_label_1
_geom_torsion_atom_site_label_2
_geom_torsion_atom_site_label_3
_geom_torsion_atom_site_label_4
_geom_torsion
_geom_torsion_site_symmetry_1
_geom_torsion_site_symmetry_2
_geom_torsion_site_symmetry_3
_geom_torsion_site_symmetry_4
_geom_torsion_publ_flag
Ti1 Ti2 O00T Ti4 -71.2(6) . . . . ?
Ti1 Ti2 O50 C45 -83.9(7) . . . . ?
Ti1 O00E C03T C03Y -93.2(9) . . . . ?
Ti1 O00E C03T C03D 34.4(12) . . . . ?
Ti1 O00E C03T C114 59(4) . . . . ?
Ti1 O00I C17 C16 162.0(9) . . . . ?
Ti1 O00I C17 C18 -19.9(18) . . . . ?
Ti1 O00K C33 C34 50.9(14) . . . . ?
Ti1 O00K C33 C38 -130.1(9) . . . . ?
Ti1 O00N C83 O18 -13.8(13) . . . . ?
Ti1 O00N C83 C84 163.7(6) . . . . ?
Ti1 O2 C58 O00G 7.5(10) . . . . ?
Ti1 O2 C58 C59 -174.0(4) . . . . ?
Ti2 Ti1 O00I C17 -118.8(12) . . . . ?
Ti2 Ti1 O00K C33 119.2(10) . . . . ?
Ti2 O00A C11 C10 132.2(12) 2_666 . . . ?
Ti2 O00A C11 C12 -48.2(17) 2_666 . . . ?
Ti2 O00E C03T C03Y 97.7(9) . . . . ?
Ti2 O00E C03T C03D -134.7(7) . . . . ?
Ti2 O00E C03T C114 -110(4) . . . . ?
Ti2 O18 C83 O00N 13.8(13) . . . . ?
Ti2 O18 C83 C84 -163.7(6) . . . . ?
Ti2 O50 C45 C44 115.3(7) . . . . ?
Ti2 O50 C45 C46 -64.9(10) . . . . ?
Ti3 O00F C107 O1 -20.8(10) . . . . ?
Ti3 O00F C107 C108 159.4(4) . . . . ?
Ti3 O00G C58 O2 18.0(11) . . . . ?
Ti3 O00G C58 C59 -160.6(5) . . . . ?
Ti3 O00J C95 O00Y -17.5(16) . . . . ?
Ti3 O00J C95 C54 161.7(7) . . . . ?
Ti3 O00Q C65 O00W 19.0(15) . . . . ?
Ti3 O00Q C65 C66 -161.6(6) . . . . ?
Ti4 O00X C76 C75 69.7(11) . . . . ?
Ti4 O00X C76 C77 -52.3(12) . . . . ?
Ti4 O00Y C95 O00J -27.9(16) . . . . ?
Ti4 O00Y C95 C54 152.9(8) . . . . ?
Ti4 O017 C78 C80 -26.2(18) . . . . ?
Ti4 O017 C78 C82 -138.1(12) . . . . ?
Ti4 O19 C01L O20 15.9(11) . . . . ?
Ti4 O19 C01L C01V -164.5(5) . . . . ?
Ti5 Ti4 O00T Ti2 25.2(7) . . . . ?
Ti5 Ti4 O017 C78 -146.3(11) . . . . ?
Ti5 O00W C65 O00Q -18.9(15) . . . . ?
Ti5 O00W C65 C66 161.7(6) . . . . ?
Ti5 O00X C76 C75 -98.6(11) . . . . ?
Ti5 O00X C76 C77 139.3(8) . . . . ?
Ti5 O1 C107 O00F 22.4(11) . . . . ?
Ti5 O1 C107 C108 -157.8(5) . . . . ?
Ti5 O20 C01L O19 -4.3(11) . . . . ?
Ti5 O20 C01L C01V 176.1(4) . . . . ?
F1 C55 C84 C56 -178.8(10) . . . . ?
F1 C55 C84 C83 2.1(16) . . . . ?
F1 C55 C86 F75 -0.3(17) . . . . ?
F1 C55 C86 C90 176.9(10) . . . . ?
F3 C63 C64 F2 2.4(16) . . . . ?
F3 C63 C64 C59 178.5(10) . . . . ?
F4 C62 C63 F3 1.2(18) . . . . ?
F4 C62 C63 C64 -178.7(10) . . . . ?
F5 C61 C62 F4 -0.9(17) . . . . ?
F5 C61 C62 C63 -179.9(10) . . . . ?
F6 C60 C61 F5 1.9(13) . . . . ?
F6 C60 C61 C62 -179.0(9) . . . . ?
F7 C67 C68 F8 1.5(13) . . . . ?
F7 C67 C68 C69 -177.6(8) . . . . ?
F8 C68 C69 F9 1.2(14) . . . . ?
F8 C68 C69 C70 -178.4(9) . . . . ?
F9 C69 C70 F10 2.1(15) . . . . ?
F9 C69 C70 C71 179.4(9) . . . . ?
F10 C70 C71 F11 -1.7(14) . . . . ?
F10 C70 C71 C66 176.5(9) . . . . ?
F12 C56 C84 C55 178.6(10) . . . . ?
F12 C56 C84 C83 -2.3(15) . . . . ?
F12 C56 C87 F15 -0.6(16) . . . . ?
F12 C56 C87 C90 179.6(10) . . . . ?
F13 C79 C88 F16 6.0(19) . . . . ?
F13 C79 C88 C91 179.6(10) . . . . ?
F15 C87 C90 F14 -2.1(17) . . . . ?
F15 C87 C90 C86 -177.6(11) . . . . ?
F16 C88 C91 F29 -2.8(19) . . . . ?
F16 C88 C91 C89 178.7(13) . . . . ?
F17 C109 C110 F18 3.2(10) . . . . ?
F17 C109 C110 C111 -179.5(7) . . . . ?
F18 C110 C111 F19 -2.2(12) . . . . ?
F18 C110 C111 C112 179.3(7) . . . . ?
F19 C111 C112 F20 -2.1(11) . . . . ?
F19 C111 C112 C113 179.8(7) . . . . ?
F20 C112 C113 F21 1.2(10) . . . . ?
F20 C112 C113 C108 -178.2(7) . . . . ?
F22 C02Q C92 F25 0.1(15) . . . . ?
F22 C02Q C92 C93 179.9(9) . . . . ?
F23 C02C C81 F24 0.7(13) . . . . ?
F23 C02C C81 C93 -180.0(8) . . . . ?
F24 C81 C93 F26 -0.7(16) . . . . ?
F24 C81 C93 C92 179.8(9) . . . . ?
F25 C92 C93 F26 0.0(17) . . . . ?
F25 C92 C93 C81 179.4(10) . . . . ?
F30 C89 C91 F29 -5.7(19) . . . . ?
F30 C89 C91 C88 172.7(12) . . . . ?
F65 C85 C89 F30 2.7(19) . . . . ?
F65 C85 C89 C91 175.3(11) . . . . ?
F75 C86 C90 F14 3.0(18) . . . . ?
F75 C86 C90 C87 178.5(11) . . . . ?
O00A Ti2 O00T Ti4 134.1(6) 2_666 . . . ?
O00A Ti2 O50 C45 46.0(7) 2_666 . . . ?
O00A C11 C12 C13 177.9(7) . . . . ?
O00A C11 C12 C14 -4.8(11) . . . . ?
O00B Ti3 O7 Ti1 -155.8(3) . . . . ?
O00B Ti3 O7 Ti2 35.4(3) . . . . ?
O00B Ti4 O00T Ti2 40.1(6) . . . . ?
O00B Ti4 O017 C78 -162.0(11) . . . . ?
O00E Ti1 O00I C17 -105.8(13) . . . . ?
O00E Ti1 O00K C33 81.4(11) . . . . ?
O00E Ti2 O00T Ti4 -81.7(9) . . . . ?
O00E Ti2 O50 C45 -48.8(7) . . . . ?
O00F Ti3 O00B Ti4 -160.1(2) . . . . ?
O00F Ti3 O00B Ti5 45.3(3) . . . . ?
O00F Ti3 O7 Ti1 -64.2(3) . . . . ?
O00F Ti3 O7 Ti2 127.0(3) . . . . ?
O00F C107 C108 C109 -161.5(6) . . . . ?
O00F C107 C108 C113 15.2(10) . . . . ?
O00G Ti3 O00B Ti4 131.7(5) . . . . ?
O00G Ti3 O00B Ti5 -23.0(7) . . . . ?
O00G Ti3 O7 Ti1 18.8(3) . . . . ?
O00G Ti3 O7 Ti2 -150.0(3) . . . . ?
O00G C58 C59 C60 -32.4(10) . . . . ?
O00G C58 C59 C64 142.7(8) . . . . ?
O00I Ti1 O00K C33 -18.0(11) . . . . ?
O00I C17 C18 C57 -3.2(12) . . . . ?
O00I C17 C18 C19 164.2(11) . . . . ?
O00I C17 C18 C25 -167.4(10) . . . . ?
O00J Ti3 O00B Ti4 32.5(3) . . . . ?
O00J Ti3 O00B Ti5 -122.2(3) . . . . ?
O00J Ti3 O7 Ti1 105.8(3) . . . . ?
O00J Ti3 O7 Ti2 -63.0(3) . . . . ?
O00K Ti1 O00I C17 -8.1(13) . . . . ?
O00K C33 C34 C35 -179.0(6) . . . . ?
O00K C33 C34 C57 3.5(11) . . . . ?
O00K C33 C38 C37 -177.8(6) . . . . ?
O00K C33 C38 C43 1.5(10) . . . . ?
O00N Ti1 O00I C17 166.8(13) . . . . ?
O00N C83 C84 C55 148.2(9) . . . . ?
O00N C83 C84 C56 -30.8(13) . . . . ?
O00Q Ti3 O00B Ti4 110.7(2) . . . . ?
O00Q Ti3 O00B Ti5 -43.9(3) . . . . ?
O00Q Ti3 O7 Ti1 49.1(13) . . . . ?
O00Q Ti3 O7 Ti2 -119.7(11) . . . . ?
O00Q C65 C66 C67 -33.6(13) . . . . ?
O00Q C65 C66 C71 149.4(9) . . . . ?
O00T Ti2 O50 C45 147.0(7) . . . . ?
O00T Ti4 O017 C78 16.8(12) . . . . ?
O00W C65 C66 C67 145.8(9) . . . . ?
O00W C65 C66 C71 -31.1(13) . . . . ?
O00X Ti4 O00T Ti2 30.0(10) . . . . ?
O00X Ti4 O017 C78 -159.4(11) . . . . ?
O00Y Ti4 O00T Ti2 126.6(6) . . . . ?
O00Y Ti4 O017 C78 110.6(12) . . . . ?
O1 C107 C108 C109 18.6(10) . . . . ?
O1 C107 C108 C113 -164.7(7) . . . . ?
O2 Ti1 O00I C17 84.3(13) . . . . ?
O2 Ti1 O00K C33 -108.3(10) . . . . ?
O2 C58 C59 C60 148.9(7) . . . . ?
O2 C58 C59 C64 -36.0(10) . . . . ?
O7 Ti1 O00K C33 159.5(10) . . . . ?
O7 Ti2 O00T Ti4 -60.1(6) . . . . ?
O7 Ti2 O50 C45 -124.4(7) . . . . ?
O7 Ti3 O00B Ti4 -64.5(3) . . . . ?
O7 Ti3 O00B Ti5 140.8(3) . . . . ?
O017 Ti4 O00T Ti2 -139.7(6) . . . . ?
O18 Ti2 O00T Ti4 -139.5(6) . . . . ?
O18 C83 C84 C55 -34.0(13) . . . . ?
O18 C83 C84 C56 147.0(9) . . . . ?
O19 Ti4 O00T Ti2 -46.9(6) . . . . ?
O19 Ti4 O017 C78 -74.8(12) . . . . ?
O19 C01L C01V C02C -20.8(11) . . . . ?
O19 C01L C01V C02Q 158.4(7) . . . . ?
O20 C01L C01V C02C 158.8(8) . . . . ?
O20 C01L C01V C02Q -21.9(11) . . . . ?
O50 Ti2 O00T Ti4 33.0(6) . . . . ?
O50 C45 C46 C14 -8.6(11) . . . 2_666 ?
O50 C45 C46 C47 172.9(7) . . . . ?
C01L C01V C02C F23 -3.1(12) . . . . ?
C01L C01V C02C C81 174.5(8) . . . . ?
C01L C01V C02Q F22 3.1(13) . . . . ?
C01L C01V C02Q C92 -174.6(8) . . . . ?
C01V C02C C81 F24 -177.0(8) . . . . ?
C01V C02C C81 C93 2.3(15) . . . . ?
C01V C02Q C92 F25 177.9(9) . . . . ?
C01V C02Q C92 C93 -2.3(16) . . . . ?
C02C C01V C02Q F22 -177.6(8) . . . . ?
C02C C01V C02Q C92 4.7(13) . . . . ?
C02C C81 C93 F26 179.9(9) . . . . ?
C02C C81 C93 C92 0.5(15) . . . . ?
C02Q C01V C02C F23 177.6(7) . . . . ?
C02Q C01V C02C C81 -4.8(13) . . . . ?
C02Q C92 C93 F26 -179.8(10) . . . . ?
C02Q C92 C93 C81 -0.4(16) . . . . ?
C9 C10 C11 O00A -177.5(7) . . . . ?
C9 C10 C11 C12 3.0(13) . . . . ?
C9 C10 C15 C16 -47.6(11) . . . . ?
C10 C9 C27 C1 174.7(9) . . . . ?
C10 C9 C27 C13 -1.3(14) . . . . ?
C10 C11 C12 C13 -2.5(12) . . . . ?
C10 C11 C12 C14 174.8(7) . . . . ?
C10 C15 C16 C17 103.1(9) . . . . ?
C10 C15 C16 C22 -93.9(14) . . . . ?
C10 C15 C16 C23 -58.6(13) . . . . ?
C11 C10 C15 C16 130.4(9) . . . . ?
C11 C12 C13 C27 0.1(13) . . . . ?
C11 C12 C14 C46 86.8(8) . . . 2_666 ?
C12 C13 C27 C1 -174.4(8) . . . . ?
C12 C13 C27 C9 1.7(14) . . . . ?
C13 C12 C14 C46 -96.1(9) . . . 2_666 ?
C14 C12 C13 C27 -177.1(8) . . . . ?
C14 C46 C47 C48 -177.0(7) 2_666 . . . ?
C15 C10 C11 O00A 4.5(12) . . . . ?
C15 C10 C11 C12 -175.1(8) . . . . ?
C15 C16 C17 O00I 2.2(12) . . . . ?
C15 C16 C17 C18 -175.8(8) . . . . ?
C15 C16 C22 C20 -177.1(18) . . . . ?
C15 C16 C23 C24 178.3(14) . . . . ?
C16 C17 C18 C57 174.8(8) . . . . ?
C16 C17 C18 C19 -17.8(14) . . . . ?
C16 C17 C18 C25 10.5(15) . . . . ?
C16 C23 C24 C25 -17(3) . . . . ?
C16 C23 C24 C52 171.0(14) . . . . ?
C17 C16 C22 C20 -14(3) . . . . ?
C17 C16 C23 C24 15(2) . . . . ?
C17 C18 C57 C34 87.4(9) . . . . ?
C17 C18 C19 C20 9(3) . . . . ?
C17 C18 C25 C24 -10(2) . . . . ?
C18 C19 C20 C22 -3(4) . . . . ?
C18 C19 C20 C51 175.2(18) . . . . ?
C27 C9 C10 C11 -1.0(14) . . . . ?
C27 C9 C10 C15 177.1(8) . . . . ?
C29 C48 C49 C44 174.1(9) . . . . ?
C33 C34 C35 C36 -3.5(12) . . . . ?
C33 C34 C57 C18 -94.7(9) . . . . ?
C33 C38 C43 C44 97.6(8) . . . . ?
C34 C33 C38 C37 1.2(11) . . . . ?
C34 C33 C38 C43 -179.5(6) . . . . ?
C34 C35 C36 C37 1.6(12) . . . . ?
C34 C35 C36 C39 179.4(7) . . . . ?
C35 C34 C57 C18 87.9(10) . . . . ?
C35 C36 C37 C38 1.9(12) . . . . ?
C35 C36 C39 C40 162.1(8) . . . . ?
C35 C36 C39 C41 -76.8(10) . . . . ?
C35 C36 C39 C42 40.2(10) . . . . ?
C36 C37 C38 C33 -3.2(11) . . . . ?
C36 C37 C38 C43 177.5(7) . . . . ?
C37 C36 C39 C40 -20.2(11) . . . . ?
C37 C36 C39 C41 100.9(10) . . . . ?
C37 C36 C39 C42 -142.1(8) . . . . ?
C37 C38 C43 C44 -83.1(8) . . . . ?
C38 C33 C34 C35 2.0(11) . . . . ?
C38 C33 C34 C57 -175.4(7) . . . . ?
C38 C43 C44 C45 -131.2(7) . . . . ?
C38 C43 C44 C49 51.7(9) . . . . ?
C39 C36 C37 C38 -175.9(7) . . . . ?
C43 C44 C45 O50 9.7(11) . . . . ?
C43 C44 C45 C46 -170.2(7) . . . . ?
C43 C44 C49 C48 176.0(8) . . . . ?
C44 C45 C46 C14 171.2(7) . . . 2_666 ?
C44 C45 C46 C47 -7.3(11) . . . . ?
C45 C44 C49 C48 -1.2(13) . . . . ?
C45 C46 C47 C48 1.6(13) . . . . ?
C46 C47 C48 C29 -174.3(8) . . . . ?
C46 C47 C48 C49 4.0(13) . . . . ?
C47 C48 C49 C44 -4.2(13) . . . . ?
C49 C44 C45 O50 -173.2(7) . . . . ?
C49 C44 C45 C46 7.0(11) . . . . ?
C54 C79 C88 F16 -179.1(12) . . . . ?
C54 C79 C88 C91 -5.6(18) . . . . ?
C54 C85 C89 F30 -178.1(12) . . . . ?
C54 C85 C89 C91 -5.5(18) . . . . ?
C55 C86 C90 F14 -174.2(10) . . . . ?
C55 C86 C90 C87 1.3(18) . . . . ?
C56 C87 C90 F14 177.7(11) . . . . ?
C56 C87 C90 C86 2.2(18) . . . . ?
C57 C18 C19 C20 176(2) . . . . ?
C57 C18 C25 C24 -175.8(13) . . . . ?
C57 C34 C35 C36 173.9(7) . . . . ?
C58 C59 C60 F6 -7.0(12) . . . . ?
C58 C59 C60 C61 175.1(8) . . . . ?
C58 C59 C64 F2 2.1(13) . . . . ?
C58 C59 C64 C63 -173.9(8) . . . . ?
C59 C60 C61 F5 179.8(8) . . . . ?
C59 C60 C61 C62 -1.1(15) . . . . ?
C60 C59 C64 F2 177.4(8) . . . . ?
C60 C59 C64 C63 1.5(13) . . . . ?
C60 C61 C62 F4 180.0(10) . . . . ?
C60 C61 C62 C63 1.0(18) . . . . ?
C61 C62 C63 F3 -179.8(11) . . . . ?
C61 C62 C63 C64 0.4(18) . . . . ?
C62 C63 C64 F2 -177.8(9) . . . . ?
C62 C63 C64 C59 -1.6(16) . . . . ?
C64 C59 C60 F6 177.7(7) . . . . ?
C64 C59 C60 C61 -0.1(12) . . . . ?
C65 C66 C67 F7 -1.3(13) . . . . ?
C65 C66 C67 C68 179.7(8) . . . . ?
C65 C66 C71 F11 -1.9(14) . . . . ?
C65 C66 C71 C70 179.9(9) . . . . ?
C66 C67 C68 F8 -179.4(9) . . . . ?
C66 C67 C68 C69 1.5(14) . . . . ?
C67 C66 C71 F11 -179.0(9) . . . . ?
C67 C66 C71 C70 2.8(14) . . . . ?
C67 C68 C69 F9 -179.7(8) . . . . ?
C67 C68 C69 C70 0.7(15) . . . . ?
C68 C69 C70 F10 -178.3(9) . . . . ?
C68 C69 C70 C71 -1.0(16) . . . . ?
C69 C70 C71 F11 -179.0(9) . . . . ?
C69 C70 C71 C66 -0.8(15) . . . . ?
C71 C66 C67 F7 175.8(8) . . . . ?
C71 C66 C67 C68 -3.2(14) . . . . ?
C79 C54 C85 F65 -175.5(11) . . . . ?
C79 C54 C85 C89 5.2(19) . . . . ?
C79 C54 C95 O00J 119.8(12) . . . . ?
C79 C54 C95 O00Y -60.9(15) . . . . ?
C79 C88 C91 F29 -176.2(10) . . . . ?
C79 C88 C91 C89 5.2(19) . . . . ?
C3 C1 C27 C9 123.2(11) . . . . ?
C3 C1 C27 C13 -61.0(13) . . . . ?
C4 C1 C27 C9 -119.7(11) . . . . ?
C4 C1 C27 C13 56.1(12) . . . . ?
C5 C1 C27 C9 -1.0(15) . . . . ?
C5 C1 C27 C13 174.8(9) . . . . ?
C84 C55 C86 F75 180.0(11) . . . . ?
C84 C55 C86 C90 -2.8(18) . . . . ?
C84 C56 C87 F15 175.6(10) . . . . ?
C84 C56 C87 C90 -4.2(18) . . . . ?
C85 C54 C79 F13 175.4(11) . . . . ?
C85 C54 C79 C88 0.9(19) . . . . ?
C85 C54 C95 O00J -55.4(15) . . . . ?
C85 C54 C95 O00Y 123.9(12) . . . . ?
C85 C89 C91 F29 -178.5(11) . . . . ?
C85 C89 C91 C88 0.0(19) . . . . ?
C86 C55 C84 C56 0.9(16) . . . . ?
C86 C55 C84 C83 -178.2(9) . . . . ?
C87 C56 C84 C55 2.5(16) . . . . ?
C87 C56 C84 C83 -178.4(9) . . . . ?
C95 C54 C79 F13 0.2(18) . . . . ?
C95 C54 C79 C88 -174.3(11) . . . . ?
C95 C54 C85 F65 -0.3(18) . . . . ?
C95 C54 C85 C89 -179.5(10) . . . . ?
C107 C108 C109 F17 -5.4(10) . . . . ?
C107 C108 C109 C110 175.8(6) . . . . ?
C107 C108 C113 F21 5.4(11) . . . . ?
C107 C108 C113 C112 -175.3(7) . . . . ?
C108 C109 C110 F18 -178.0(7) . . . . ?
C108 C109 C110 C111 -0.7(12) . . . . ?
C109 C108 C113 F21 -177.8(6) . . . . ?
C109 C108 C113 C112 1.5(11) . . . . ?
C109 C110 C111 F19 -179.4(7) . . . . ?
C109 C110 C111 C112 2.1(12) . . . . ?
C110 C111 C112 F20 176.4(7) . . . . ?
C110 C111 C112 C113 -1.7(12) . . . . ?
C111 C112 C113 F21 179.2(7) . . . . ?
C111 C112 C113 C108 -0.1(11) . . . . ?
C113 C108 C109 F17 177.7(6) . . . . ?
C113 C108 C109 C110 -1.1(11) . . . . ?
C19 C18 C57 C34 -77.9(16) . . . . ?
C19 C20 C22 C16 5(4) . . . . ?
C19 C20 C51 C6 119(2) . . . . ?
C19 C20 C51 C7 -124(2) . . . . ?
C19 C20 C51 C8 -15(3) . . . . ?
C22 C16 C17 O00I -160.3(13) . . . . ?
C22 C16 C17 C18 21.7(17) . . . . ?
C22 C20 C51 C6 -63(3) . . . . ?
C22 C20 C51 C7 54(3) . . . . ?
C22 C20 C51 C8 163(3) . . . . ?
C26 C29 C48 C47 73.1(13) . . . . ?
C26 C29 C48 C49 -105.1(13) . . . . ?
C31 C29 C48 C47 -172.6(13) . . . . ?
C31 C29 C48 C49 9.2(17) . . . . ?
C32 C29 C48 C47 -36.1(18) . . . . ?
C32 C29 C48 C49 145.6(15) . . . . ?
C51 C20 C22 C16 -173.2(18) . . . . ?
C21 C29 C48 C47 146.0(16) . . . . ?
C21 C29 C48 C49 -32.3(19) . . . . ?
C23 C16 C17 O00I 166.4(9) . . . . ?
C23 C16 C17 C18 -11.7(13) . . . . ?
C23 C24 C25 C18 13(2) . . . . ?
C23 C24 C52 C2 -56(2) . . . . ?
C23 C24 C52 C50 67.6(19) . . . . ?
C23 C24 C52 C53 177.7(16) . . . . ?
C25 C18 C57 C34 -106.9(11) . . . . ?
C25 C24 C52 C2 132.2(18) . . . . ?
C25 C24 C52 C50 -104.4(19) . . . . ?
C25 C24 C52 C53 6(2) . . . . ?
C28 C29 C48 C47 2.0(18) . . . . ?
C28 C29 C48 C49 -176.2(14) . . . . ?
C30 C29 C48 C47 -108.5(13) . . . . ?
C30 C29 C48 C49 73.3(14) . . . . ?
C52 C24 C25 C18 -175.5(13) . . . . ?

loop_
_smtbx_masks_void_nr
_smtbx_masks_void_average_x
_smtbx_masks_void_average_y
_smtbx_masks_void_average_z
_smtbx_masks_void_volume
_smtbx_masks_void_count_electrons
_smtbx_masks_void_content
1 0.000 0.500 0.000 394.5 15.0 ?
2 0.110 0.274 0.635 9.6 0.0 ?
3 0.338 0.890 0.609 37.1 1.9 ?
4 0.347 0.229 0.162 15.6 0.4 ?
5 0.662 0.110 0.391 37.1 2.1 ?
6 0.653 0.771 0.838 15.6 0.3 ?
7 0.890 0.726 0.365 9.6 0.0 ?
